data_7017609
loop_
_publ_author_name
'Coyle, Laura'
'Middleton, Paul S.'
'Murphy, Christopher J.'
'Clegg, William'
'Harrington, Ross W.'
'Errington, R. John'

_publ_section_title
;
 Protonolysis of [((i)PrO)TiMo5O18]3-: access to a family of TiMo5
 Lindqvist type polyoxometalates.
;
_journal_issue 3
_journal_name_full 'Dalton transactions (Cambridge, England : 2003)'
_journal_page_first 971
_journal_page_last 981
_journal_paper_doi 10.1039/c1dt11256b
_journal_volume 41
_journal_year 2012
_chemical_formula_moiety '3 C16 H36 N +,C H3 Mo5 O19 Ti 3-'
_chemical_formula_sum 'C49 H111 Mo5 N3 O19 Ti'
_chemical_formula_weight 1574.01
_chemical_name_systematic
;
?
;
_space_group_IT_number 15
_symmetry_cell_setting monoclinic
_symmetry_space_group_name_Hall '-C 2yc'
_symmetry_space_group_name_H-M 'C 1 2/c 1'
_atom_sites_solution_hydrogens geom
_atom_sites_solution_primary direct
_atom_sites_solution_secondary difmap
_audit_creation_method SHELXL-97
_cell_angle_alpha 90.00
_cell_angle_beta 113.343(2)
_cell_angle_gamma 90.00
_cell_formula_units_Z 8
_cell_length_a 29.4619(7)
_cell_length_b 18.6123(7)
_cell_length_c 27.2737(9)
_cell_measurement_reflns_used 42495
_cell_measurement_temperature 160(2)
_cell_measurement_theta_max 28.69
_cell_measurement_theta_min 2.30
_cell_volume 13731.5(8)
_computing_cell_refinement 'Bruker SAINT'
_computing_data_collection 'Bruker SMART'
_computing_data_reduction 'Bruker SAINT'
_computing_molecular_graphics 'Bruker SHELXTL'
_computing_publication_material 'Bruker SHELXTL and local programs'
_computing_structure_refinement 'Bruker SHELXTL'
_computing_structure_solution 'Bruker SHELXTL'
_diffrn_ambient_temperature 160(2)
_diffrn_measured_fraction_theta_full 1.000
_diffrn_measured_fraction_theta_max 1.000
_diffrn_measurement_device_type 'Bruker SMART CCD diffractometer'
_diffrn_measurement_method 'thin-slice \w scans'
_diffrn_radiation_monochromator graphite
_diffrn_radiation_source 'sealed tube'
_diffrn_radiation_type MoK\a
_diffrn_radiation_wavelength 0.71073
_diffrn_reflns_av_R_equivalents 0.0394
_diffrn_reflns_av_sigmaI/netI 0.0260
_diffrn_reflns_limit_h_max 35
_diffrn_reflns_limit_h_min -34
_diffrn_reflns_limit_k_max 22
_diffrn_reflns_limit_k_min -22
_diffrn_reflns_limit_l_max 32
_diffrn_reflns_limit_l_min -32
_diffrn_reflns_number 48667
_diffrn_reflns_theta_full 25.00
_diffrn_reflns_theta_max 25.00
_diffrn_reflns_theta_min 1.33
_exptl_absorpt_coefficient_mu 1.059
_exptl_absorpt_correction_T_max 0.665
_exptl_absorpt_correction_T_min 0.560
_exptl_absorpt_correction_type multi-scan
_exptl_absorpt_process_details SADABS
_exptl_crystal_colour yellow
_exptl_crystal_density_diffrn 1.523
_exptl_crystal_density_method 'not measured'
_exptl_crystal_description block
_exptl_crystal_F_000 6480
_exptl_crystal_size_max 0.62
_exptl_crystal_size_mid 0.44
_exptl_crystal_size_min 0.42
_refine_diff_density_max 2.417
_refine_diff_density_min -2.481
_refine_diff_density_rms 0.128
_refine_ls_extinction_method none
_refine_ls_goodness_of_fit_ref 1.273
_refine_ls_hydrogen_treatment constr
_refine_ls_matrix_type full
_refine_ls_number_parameters 756
_refine_ls_number_reflns 12093
_refine_ls_number_restraints 261
_refine_ls_restrained_S_all 1.266
_refine_ls_R_factor_all 0.0747
_refine_ls_R_factor_gt 0.0682
_refine_ls_shift/su_max 0.001
_refine_ls_shift/su_mean 0.000
_refine_ls_structure_factor_coef Fsqd
_refine_ls_weighting_details 'calc w=1/[\s^2^(Fo^2^)+(0.0240P)^2^+192.2561P] where P=(Fo^2^+2Fc^2^)/3'
_refine_ls_weighting_scheme calc
_refine_ls_wR_factor_gt 0.1357
_refine_ls_wR_factor_ref 0.1389
_reflns_number_gt 11036
_reflns_number_total 12093
_reflns_threshold_expression I>2\s(I)
_cod_data_source_file c1dt11256b.txt
_cod_data_source_block rje253_salt_of_3
_cod_original_sg_symbol_H-M 'C 2/c'
_cod_database_code 7017609
_computing_special_details
;
TITL rje253 in C2/c
CELL 0.71073 29.4619 18.6123 27.2737 90.000 113.343 90.000
ZERR 8.00 0.0007 0.0007 0.0009 0.000 0.002 0.000
LATT 7
SYMM -X, Y, 0.5-Z
SFAC C H N O TI MO
UNIT 392 888 24 152 8 40
TEMP -113
SIZE 0.42 0.44 0.62

OMIT -3 50
L.S. 8
ACTA
BOND $H
FMAP 2
PLAN 10

EXYZ TI1 MO1
EADP TI1 MO1
EXYZ TI2 MO4
EADP TI2 MO4
CONN $TI $MO 6
SIMU C3 > C14X C23 > C26X C35 > C42X
DELU C3 > C14X C23 > C26X C35 > C42X

REM EXTI 0.000016 INSIGNIFICANT
WGHT 0.024000 192.256104
FVAR 0.03070 0.65994 0.68155 0.55355 0.56910 0.59109 0.67588
PART 1
TI1 5 0.237798 0.363468 0.521531 10.50000 0.02260 0.02549 =
0.02214 -0.00714 0.00909 0.00034
PART 2
MO1 6 0.237798 0.363468 0.521531 10.50000 0.02260 0.02549 =
0.02214 -0.00714 0.00909 0.00034
PART 0
MO2 6 0.335276 0.267821 0.538190 11.00000 0.01737 0.03347 =
0.02582 -0.00689 0.00841 -0.00100
MO3 6 0.252335 0.209578 0.582194 11.00000 0.02629 0.03321 =
0.02080 -0.00009 0.01154 0.00201
PART 1
TI2 5 0.082155 0.250354 0.777240 10.50000 0.02443 0.05571 =
0.03912 0.00091 0.01340 0.00787
PART 2
MO4 6 0.082155 0.250354 0.777240 10.50000 0.02443 0.05571 =
0.03912 0.00091 0.01340 0.00787
PART 0
MO5 6 -0.005077 0.340407 0.687669 11.00000 0.04916 0.03121 =
0.04057 0.01224 0.02690 0.00633
MO6 6 -0.005598 0.163604 0.687259 11.00000 0.09406 0.03302 =
0.06285 -0.02043 0.05965 -0.02172
O1 4 0.257874 0.179546 0.642911 11.00000 0.04066 0.03689 =
0.02398 -0.00111 0.01647 0.00055
O2 4 0.184694 0.202553 0.538865 11.00000 0.02502 0.03477 =
0.02124 -0.00798 0.01076 -0.00208
O3 4 0.323996 0.232430 0.596859 11.00000 0.02137 0.03060 =
0.01831 -0.00467 0.00585 0.00209
O4 4 0.397190 0.281738 0.562163 11.00000 0.02332 0.04514 =
0.03146 -0.00887 0.01156 -0.00307
O5 4 0.309653 0.358177 0.545780 11.00000 0.02397 0.02828 =
0.02720 -0.00629 0.00918 -0.00323
O6 4 0.235638 0.375577 0.450390 11.00000 0.02842 0.02675 =
0.02414 -0.00268 0.00980 0.00290
O7 4 0.228417 0.449485 0.541132 11.00000 0.03558 0.02617 =
0.04353 -0.01103 0.01182 0.00221
O8 4 0.171448 0.327598 0.489988 11.00000 0.02045 0.03151 =
0.02863 -0.00368 0.00839 0.00190
O9 4 0.245558 0.310700 0.586601 11.00000 0.03177 0.02950 =
0.02947 -0.00895 0.01710 0.00353
O10 4 0.250000 0.250000 0.500000 10.50000 0.02093 0.02877 =
0.02301 -0.00219 0.01125 0.00046
O12 4 0.063470 0.324023 0.722204 11.00000 0.04354 0.03330 =
0.06483 -0.00217 0.03634 -0.00378
O15 4 0.000000 0.396884 0.750000 10.50000 0.06238 0.02092 =
0.09395 0.00000 0.05495 0.00000
O16 4 -0.008706 0.251121 0.648871 11.00000 0.05838 0.06422 =
0.03487 -0.00487 0.02605 -0.01201
O17 4 -0.071755 0.179287 0.677842 11.00000 0.07015 0.08948 =
0.06440 -0.04718 0.04013 -0.04156
O19 4 0.000000 0.107778 0.750000 10.50000 0.11432 0.02324 =
0.11324 0.00000 0.09253 0.00000
O20 4 0.062894 0.180134 0.720969 11.00000 0.06880 0.03379 =
0.07239 -0.00048 0.04891 0.00873
O21 4 0.000000 0.252006 0.750000 10.50000 0.04351 0.02157 =
0.03263 0.00000 0.02202 0.00000
PART 1
C1 1 0.205978 0.475203 0.578212 10.50000 0.04445 0.06407 =
0.07356 -0.02685 0.01914 0.00419
AFIX 33
H1A 2 0.207255 0.527798 0.579880 10.50000 -1.50000
H1B 2 0.224433 0.455412 0.613926 10.50000 -1.50000
H1C 2 0.171484 0.459319 0.565225 10.50000 -1.50000
AFIX 0
C2 1 0.197543 0.244616 0.839767 10.50000 0.04197 0.06859 =
0.11309 -0.02518 0.01153 0.00335
AFIX 33
H2A 2 0.220314 0.252532 0.822093 10.50000 -1.50000
H2B 2 0.202626 0.196294 0.855293 10.50000 -1.50000
H2C 2 0.203837 0.280351 0.868102 10.50000 -1.50000
AFIX 0
PART 0
SAME N1 C3 C4 C5 C6
SAME N1 C3 C4 C5 C6X
SAME N1 C7 C8 C9 C10
SAME N1 C7 C8 C9 C10X
SAME N1 C11 C12 C13 C14
SAME N1 C11 C12 C13 C14X
N1 3 -0.066121 0.728209 0.438964 11.00000 0.04911 0.06334 =
0.04923 -0.00006 0.03773 0.00537
C3 1 -0.079241 0.803732 0.449814 11.00000 0.04493 0.06055 =
0.05452 -0.00720 0.03348 0.00108
AFIX 23
H3A 2 -0.115198 0.805805 0.441041 11.00000 -1.20000
H3B 2 -0.061871 0.813869 0.488441 11.00000 -1.20000
AFIX 0
C4 1 -0.066343 0.861660 0.418951 11.00000 0.05995 0.06485 =
0.09334 0.00239 0.04471 -0.00933
AFIX 23
H4A 2 -0.029953 0.866177 0.432198 11.00000 -1.20000
H4B 2 -0.079094 0.848236 0.380725 11.00000 -1.20000
AFIX 0
C5 1 -0.088033 0.932152 0.424763 11.00000 0.08716 0.06236 =
0.14895 0.00014 0.06009 -0.00981
PART 1
AFIX 23
H5A 2 -0.080830 0.967151 0.401463 21.00000 -1.20000
H5B 2 -0.124383 0.926191 0.410336 21.00000 -1.20000
AFIX 23
PART 2
H5C 2 -0.123529 0.931854 0.400729 -21.00000 -1.20000
H5D 2 -0.086025 0.935530 0.461793 -21.00000 -1.20000
AFIX 0
PART 1
C6 1 -0.073706 0.962746 0.474414 21.00000 0.20496 0.06743 =
0.14126 -0.00455 0.05030 0.03796
AFIX 33
H6A 2 -0.092163 1.007407 0.471717 21.00000 -1.50000
H6B 2 -0.038229 0.973297 0.488503 21.00000 -1.50000
H6C 2 -0.080493 0.929381 0.498478 21.00000 -1.50000
AFIX 0
PART 2
C6X 1 -0.066945 0.993935 0.414155 -21.00000 0.09896
AFIX 33
H6X1 2 -0.084445 1.036276 0.419113 -21.00000 -1.50000
H6X2 2 -0.069466 0.992530 0.377244 -21.00000 -1.50000
H6X3 2 -0.032064 0.996533 0.438634 -21.00000 -1.50000
AFIX 0
PART 0
C7 1 -0.011151 0.722122 0.451641 11.00000 0.05008 0.09214 =
0.05439 0.00357 0.03900 0.00914
AFIX 23
H7A 2 -0.004490 0.673082 0.442085 11.00000 -1.20000
H7B 2 -0.002998 0.756188 0.428452 11.00000 -1.20000
AFIX 0
C8 1 0.023142 0.736432 0.508654 11.00000 0.06133 0.11908 =
0.05540 -0.00243 0.03464 0.01411
AFIX 23
H8A 2 0.016388 0.784862 0.519196 11.00000 -1.20000
H8B 2 0.016856 0.700893 0.532241 11.00000 -1.20000
AFIX 0
C9 1 0.076120 0.731986 0.515894 11.00000 0.05854 0.12547 =
0.09832 -0.00646 0.02863 0.00879
PART 1
AFIX 23
H9A 2 0.082405 0.682773 0.506302 31.00000 -1.20000
H9B 2 0.081077 0.765344 0.490173 31.00000 -1.20000
AFIX 23
PART 2
H9C 2 0.096808 0.726982 0.554496 -31.00000 -1.20000
H9D 2 0.080578 0.687881 0.497999 -31.00000 -1.20000
AFIX 0
PART 1
C10 1 0.111774 0.747733 0.567077 31.00000 0.07248 0.21530 =
0.08807 -0.01936 0.01630 0.00766
AFIX 33
H10A 2 0.144908 0.741943 0.567276 31.00000 -1.50000
H10B 2 0.107776 0.714875 0.593162 31.00000 -1.50000
H10C 2 0.107494 0.797359 0.576477 31.00000 -1.50000
AFIX 0
PART 2
C10X 1 0.093490 0.790280 0.496309 -31.00000 0.07097 0.16119 =
0.10787 0.00101 0.02816 -0.02176
AFIX 33
H10D 2 0.128318 0.782559 0.502840 -31.00000 -1.50000
H10E 2 0.090315 0.834244 0.514470 -31.00000 -1.50000
H10F 2 0.074056 0.795040 0.457840 -31.00000 -1.50000
AFIX 0
PART 0
C11 1 -0.093513 0.707798 0.380635 11.00000 0.05330 0.06893 =
0.05209 -0.00368 0.03606 -0.00096
AFIX 23
H11A 2 -0.080593 0.737338 0.358834 11.00000 -1.20000
H11B 2 -0.086213 0.656904 0.376083 11.00000 -1.20000
AFIX 0
C12 1 -0.148957 0.717270 0.359360 11.00000 0.05246 0.09638 =
0.06199 -0.01789 0.03501 -0.01744
AFIX 23
H12A 2 -0.161247 0.698777 0.385876 11.00000 -1.20000
H12B 2 -0.157077 0.769063 0.354027 11.00000 -1.20000
AFIX 0
C13 1 -0.174246 0.678392 0.307616 11.00000 0.08156 0.14972 =
0.07015 -0.03294 0.01916 -0.01786
PART 1
AFIX 23
H13A 2 -0.161752 0.698144 0.281621 41.00000 -1.20000
H13B 2 -0.164122 0.627321 0.313384 41.00000 -1.20000
AFIX 23
PART 2
H13C 2 -0.200137 0.709479 0.282108 -41.00000 -1.20000
H13D 2 -0.149995 0.666729 0.292002 -41.00000 -1.20000
AFIX 0
PART 1
C14 1 -0.224659 0.680774 0.284850 41.00000 0.07192 0.10284 =
0.06553 -0.03386 0.02438 -0.00007
AFIX 33
H14A 2 -0.236653 0.654183 0.251075 41.00000 -1.50000
H14B 2 -0.235573 0.730883 0.278035 41.00000 -1.50000
H14C 2 -0.237950 0.658966 0.309091 41.00000 -1.50000
AFIX 0
PART 2
C14X 1 -0.196164 0.613503 0.316453 -41.00000 0.07959 0.15371 =
0.10174 -0.07941 0.05335 -0.04592
AFIX 33
H14D 2 -0.212269 0.587864 0.282545 -41.00000 -1.50000
H14E 2 -0.220757 0.625349 0.331043 -41.00000 -1.50000
H14F 2 -0.170444 0.582959 0.341810 -41.00000 -1.50000
AFIX 0
PART 0
C15 1 -0.080761 0.678376 0.474661 11.00000 0.07275 0.05722 =
0.05071 -0.00561 0.04847 0.00705
AFIX 23
H15A 2 -0.063747 0.694638 0.512104 11.00000 -1.20000
H15B 2 -0.116763 0.683191 0.464886 11.00000 -1.20000
AFIX 0
C16 1 -0.069059 0.600242 0.471770 11.00000 0.09900 0.06623 =
0.08459 0.01436 0.06931 0.01581
AFIX 23
H16A 2 -0.091226 0.580760 0.436641 11.00000 -1.20000
H16B 2 -0.034627 0.595682 0.474605 11.00000 -1.20000
AFIX 0
C17 1 -0.074970 0.556747 0.515197 11.00000 0.15824 0.06307 =
0.13300 0.02892 0.11506 0.03440
AFIX 23
H17A 2 -0.053271 0.577675 0.549989 11.00000 -1.20000
H17B 2 -0.109494 0.562027 0.511914 11.00000 -1.20000
AFIX 0
C18 1 -0.063976 0.480378 0.516228 11.00000 0.12819 0.12036 =
0.10610 0.04703 0.07479 0.04652
AFIX 33
H18A 2 -0.069299 0.457487 0.545875 11.00000 -1.50000
H18B 2 -0.029454 0.473932 0.521033 11.00000 -1.50000
H18C 2 -0.085774 0.458300 0.482470 11.00000 -1.50000
AFIX 0
O13 4 -0.011259 0.401844 0.639818 11.00000 0.09056 0.06732 =
0.08423 0.04400 0.05543 0.02410
O11 4 0.147116 0.251516 0.801094 11.00000 0.03499 0.15232 =
0.07419 0.00528 0.02311 0.01970
SAME N2 C23 C24 C25 C26X
SAME N2 C23 C24 C25 C26
N2 3 -0.127627 -0.026751 0.671206 11.00000 0.05112 0.03182 =
0.02669 -0.00747 0.01087 -0.00963
C19 1 -0.130473 0.026338 0.712346 11.00000 0.06353 0.04228 =
0.03532 -0.01352 0.02182 -0.01435
AFIX 23
H19A 2 -0.111075 0.006946 0.748440 11.00000 -1.20000
H19B 2 -0.114666 0.071858 0.708777 11.00000 -1.20000
AFIX 0
C20 1 -0.182178 0.042810 0.708068 11.00000 0.07468 0.06375 =
0.05838 -0.02278 0.03462 -0.01119
AFIX 23
H20A 2 -0.199713 -0.002713 0.707637 11.00000 -1.20000
H20B 2 -0.200625 0.068348 0.674112 11.00000 -1.20000
AFIX 0
C21 1 -0.180975 0.089141 0.754824 11.00000 0.08887 0.06832 =
0.07576 -0.02720 0.05809 -0.02478
AFIX 23
H21A 2 -0.164996 0.061968 0.788544 11.00000 -1.20000
H21B 2 -0.161037 0.132790 0.757091 11.00000 -1.20000
AFIX 0
C22 1 -0.232083 0.110589 0.748284 11.00000 0.12643 0.11243 =
0.11045 -0.03417 0.08501 -0.00514
AFIX 33
H22A 2 -0.230234 0.140371 0.778651 11.00000 -1.50000
H22B 2 -0.251645 0.067436 0.746799 11.00000 -1.50000
H22C 2 -0.247793 0.137987 0.715126 11.00000 -1.50000
AFIX 0
C23 1 -0.157558 -0.001471 0.614606 11.00000 0.04630 0.03980 =
0.02960 -0.00917 0.01122 -0.00577
AFIX 23
H23A 2 -0.155017 -0.038293 0.589621 11.00000 -1.20000
H23B 2 -0.192713 0.001292 0.609475 11.00000 -1.20000
AFIX 0
C24 1 -0.142821 0.070254 0.599357 11.00000 0.06010 0.04658 =
0.04420 0.00313 0.00926 -0.01485
AFIX 23
H24A 2 -0.107774 0.068743 0.603955 11.00000 -1.20000
H24B 2 -0.146456 0.108403 0.622838 11.00000 -1.20000
AFIX 0
C25 1 -0.175480 0.086795 0.541692 11.00000 0.09776 0.09106 =
0.06287 0.02988 -0.00656 -0.02756
PART 1
AFIX 23
H25A 2 -0.210381 0.082165 0.537214 51.00000 -1.20000
H25B 2 -0.170097 0.137575 0.534603 51.00000 -1.20000
AFIX 23
PART 2
H25C 2 -0.180730 0.041826 0.520772 -51.00000 -1.20000
H25D 2 -0.208122 0.102840 0.539950 -51.00000 -1.20000
AFIX 0
PART 1
C26 1 -0.168450 0.043272 0.502163 51.00000 0.20891 0.10298 =
0.04016 0.01811 0.02639 -0.06077
AFIX 33
H26A 2 -0.191604 0.058298 0.466589 51.00000 -1.50000
H26B 2 -0.174451 -0.007198 0.507928 51.00000 -1.50000
H26C 2 -0.134471 0.048841 0.504838 51.00000 -1.50000
AFIX 0
PART 2
C26X 1 -0.156301 0.141619 0.516216 -51.00000 0.15765 0.08859 =
0.07657 0.03079 0.03343 -0.02494
AFIX 33
H26D 2 -0.179828 0.148782 0.479262 -51.00000 -1.50000
H26E 2 -0.124487 0.125746 0.516485 -51.00000 -1.50000
H26F 2 -0.151782 0.186934 0.535892 -51.00000 -1.50000
AFIX 0
PART 0
C27 1 -0.073329 -0.033501 0.681191 11.00000 0.03832 0.04338 =
0.02998 -0.00556 0.00504 -0.00601
AFIX 23
H27A 2 -0.059900 0.015456 0.682040 11.00000 -1.20000
H27B 2 -0.055780 -0.054773 0.717055 11.00000 -1.20000
AFIX 0
C28 1 -0.061178 -0.077549 0.641586 11.00000 0.04438 0.05279 =
0.04012 -0.01434 0.00530 -0.00315
AFIX 23
H28A 2 -0.073276 -0.052425 0.606749 11.00000 -1.20000
H28B 2 -0.078188 -0.124549 0.636356 11.00000 -1.20000
AFIX 0
C29 1 -0.005789 -0.089501 0.661074 11.00000 0.04419 0.05560 =
0.05648 -0.01382 0.00834 -0.00222
AFIX 23
H29A 2 0.011203 -0.042436 0.669762 11.00000 -1.20000
H29B 2 0.005537 -0.118326 0.694285 11.00000 -1.20000
AFIX 0
C30 1 0.008888 -0.127670 0.620335 11.00000 0.04808 0.12864 =
0.08318 -0.02944 0.01629 0.01310
AFIX 33
H30A 2 0.044791 -0.134679 0.635190 11.00000 -1.50000
H30B 2 -0.001011 -0.098494 0.587843 11.00000 -1.50000
H30C 2 -0.007645 -0.174464 0.611685 11.00000 -1.50000
AFIX 0
C31 1 -0.148713 -0.099473 0.676608 11.00000 0.05918 0.02933 =
0.03802 -0.01328 0.01522 -0.01930
AFIX 23
H31A 2 -0.184447 -0.093078 0.667829 11.00000 -1.20000
H31B 2 -0.145718 -0.131789 0.649212 11.00000 -1.20000
AFIX 0
C32 1 -0.126371 -0.137399 0.729783 11.00000 0.07068 0.03910 =
0.02848 -0.00495 0.01625 -0.01459
AFIX 23
H32A 2 -0.090860 -0.146509 0.738782 11.00000 -1.20000
H32B 2 -0.129094 -0.106328 0.757956 11.00000 -1.20000
AFIX 0
C33 1 -0.152333 -0.207454 0.728082 11.00000 0.09825 0.04606 =
0.06205 -0.00205 0.03092 -0.02447
AFIX 23
H33A 2 -0.188014 -0.197774 0.717464 11.00000 -1.20000
H33B 2 -0.148845 -0.238256 0.700185 11.00000 -1.20000
AFIX 0
C34 1 -0.133577 -0.248059 0.779825 11.00000 0.11410 0.04423 =
0.06499 0.00649 0.03372 -0.01093
AFIX 33
H34A 2 -0.152835 -0.292255 0.775661 11.00000 -1.50000
H34B 2 -0.136959 -0.218208 0.807786 11.00000 -1.50000
H34C 2 -0.098684 -0.260241 0.789832 11.00000 -1.50000
AFIX 0
O14 4 -0.071690 0.322710 0.677295 11.00000 0.03540 0.10571 =
0.05647 0.04184 0.02015 0.01853
O18 4 -0.010696 0.099489 0.641452 11.00000 0.12932 0.07560 =
0.10921 -0.05697 0.09609 -0.05007
SAME N3 C39 C40 C41 C42X
SAME N3 C39 C40 C41 C42
SAME N3 C35 C36 C37 C38
SAME N3 C35 C36 C37 C38X
N3 3 0.147753 0.496402 0.336725 11.00000 0.04453 0.03838 =
0.05379 0.01457 0.02211 0.01670
C35 1 0.127664 0.426121 0.348766 11.00000 0.04836 0.05055 =
0.05975 0.02339 0.02180 0.01464
AFIX 23
H35A 2 0.135547 0.387026 0.328803 11.00000 -1.20000
H35B 2 0.145161 0.415519 0.387305 11.00000 -1.20000
AFIX 0
C36 1 0.072659 0.425094 0.335038 11.00000 0.04786 0.07617 =
0.07331 0.03177 0.02702 0.01575
AFIX 23
H36A 2 0.054525 0.437306 0.296868 11.00000 -1.20000
H36B 2 0.064393 0.461497 0.356664 11.00000 -1.20000
AFIX 0
C37 1 0.056987 0.351149 0.346058 11.00000 0.04763 0.09608 =
0.11168 0.03843 0.02319 0.00283
PART 1
AFIX 23
H37A 2 0.067305 0.315578 0.325503 61.00000 -1.20000
H37B 2 0.075615 0.340343 0.384394 61.00000 -1.20000
AFIX 23
PART 2
H37C 2 0.079090 0.337004 0.382792 -61.00000 -1.20000
H37D 2 0.023129 0.354983 0.345098 -61.00000 -1.20000
AFIX 0
PART 1
C38 1 0.006194 0.340329 0.334077 61.00000 0.05043 0.15848 =
0.21817 0.10237 0.03004 -0.00134
AFIX 33
H38A 2 0.000964 0.290957 0.343197 61.00000 -1.50000
H38B 2 -0.012919 0.348497 0.295884 61.00000 -1.50000
H38C 2 -0.004668 0.374033 0.354844 61.00000 -1.50000
AFIX 0
PART 2
C38X 1 0.057294 0.295415 0.310999 -61.00000 0.07132
AFIX 33
H38D 2 0.047322 0.250246 0.322324 -61.00000 -1.50000
H38E 2 0.090660 0.290269 0.311727 -61.00000 -1.50000
H38F 2 0.034115 0.307083 0.274636 -61.00000 -1.50000
AFIX 0
PART 0
C39 1 0.141653 0.556036 0.371505 11.00000 0.06558 0.05011 =
0.07531 0.00206 0.03857 0.02114
AFIX 23
H39A 2 0.151272 0.601827 0.359808 11.00000 -1.20000
H39B 2 0.106105 0.559640 0.364561 11.00000 -1.20000
AFIX 0
C40 1 0.170280 0.549349 0.431111 11.00000 0.09361 0.08023 =
0.07197 0.00122 0.04385 0.02239
AFIX 23
H40A 2 0.205696 0.541309 0.438945 11.00000 -1.20000
H40B 2 0.157970 0.507548 0.444678 11.00000 -1.20000
AFIX 0
C41 1 0.164392 0.618168 0.459386 11.00000 0.13876 0.13638 =
0.08825 -0.03325 0.05862 0.03841
PART 1
AFIX 23
H41A 2 0.128671 0.628626 0.447484 71.00000 -1.20000
H41B 2 0.177537 0.608751 0.498274 71.00000 -1.20000
AFIX 23
PART 2
H41C 2 0.172733 0.659441 0.441606 -71.00000 -1.20000
H41D 2 0.128972 0.622775 0.452805 -71.00000 -1.20000
AFIX 0
PART 1
C42 1 0.187814 0.679440 0.450709 71.00000 0.19368 0.07923 =
0.08376 -0.01461 0.01544 0.04446
AFIX 33
H42A 2 0.181162 0.720476 0.469387 71.00000 -1.50000
H42B 2 0.175126 0.689661 0.412352 71.00000 -1.50000
H42C 2 0.223539 0.671049 0.464316 71.00000 -1.50000
AFIX 0
PART 2
C42X 1 0.192024 0.625640 0.515220 -71.00000 0.13304 0.17004 =
0.10397 -0.05482 0.03985 0.06131
AFIX 33
H42D 2 0.183986 0.671682 0.527281 -71.00000 -1.50000
H42E 2 0.227425 0.624094 0.522807 -71.00000 -1.50000
H42F 2 0.183722 0.586300 0.534083 -71.00000 -1.50000
AFIX 0
PART 0
C43 1 0.201668 0.483405 0.348214 11.00000 0.04632 0.04115 =
0.04730 0.01048 0.02227 0.01690
AFIX 23
H43A 2 0.218236 0.466088 0.385438 11.00000 -1.20000
H43B 2 0.203800 0.444512 0.324455 11.00000 -1.20000
AFIX 0
C44 1 0.229846 0.547648 0.341195 11.00000 0.05565 0.05288 =
0.06606 0.01607 0.02246 0.00584
AFIX 23
H44A 2 0.226924 0.587792 0.363581 11.00000 -1.20000
H44B 2 0.215270 0.563421 0.303449 11.00000 -1.20000
AFIX 0
C45 1 0.283875 0.529601 0.356804 11.00000 0.06475 0.07291 =
0.12325 -0.00506 0.05327 -0.00657
AFIX 23
H45A 2 0.298476 0.516049 0.395027 11.00000 -1.20000
H45B 2 0.286316 0.487381 0.335902 11.00000 -1.20000
AFIX 0
C46 1 0.313467 0.589908 0.347973 11.00000 0.07342 0.12233 =
0.13641 0.02650 0.03768 -0.02290
AFIX 33
H46A 2 0.347861 0.574516 0.358552 11.00000 -1.50000
H46B 2 0.312249 0.631462 0.369486 11.00000 -1.50000
H46C 2 0.299650 0.603197 0.310105 11.00000 -1.50000
AFIX 0
C47 1 0.119410 0.519170 0.279004 11.00000 0.05505 0.03737 =
0.06052 0.02121 0.01880 0.01411
AFIX 23
H47A 2 0.084606 0.528229 0.273479 11.00000 -1.20000
H47B 2 0.133376 0.565158 0.273115 11.00000 -1.20000
AFIX 0
C48 1 0.119944 0.466375 0.237690 11.00000 0.06662 0.05441 =
0.05252 0.01560 0.01507 0.01630
AFIX 23
H48A 2 0.109991 0.418305 0.245430 11.00000 -1.20000
H48B 2 0.153732 0.462705 0.238428 11.00000 -1.20000
AFIX 0
C49 1 0.084437 0.491391 0.183211 11.00000 0.12492 0.05713 =
0.05998 0.01289 0.00926 -0.00496
AFIX 23
H49A 2 0.092202 0.541620 0.177408 11.00000 -1.20000
H49B 2 0.050242 0.490110 0.181480 11.00000 -1.20000
AFIX 0
C50 1 0.088100 0.443328 0.139310 11.00000 0.18862 0.09134 =
0.05275 0.00517 0.02175 -0.00804
AFIX 33
H50A 2 0.064747 0.460181 0.104368 11.00000 -1.50000
H50B 2 0.080103 0.393695 0.144887 11.00000 -1.50000
H50C 2 0.121793 0.445366 0.140599 11.00000 -1.50000

HKLF 4

REM rje253 in C2/c
REM R1 = 0.0682 for 11036 Fo > 4sig(Fo) and 0.0747 for all 12093 data
REM 756 parameters refined using 261 restraints

END

WGHT 0.0239 192.2869
REM Highest difference peak 2.417, deepest hole -2.481, 1-sigma level 0.128
Q1 1 0.0253 0.1640 0.7112 11.00000 0.05 2.42
Q2 1 -0.0170 0.1987 0.6706 11.00000 0.05 1.36
Q3 1 0.0910 0.2867 0.7997 11.00000 0.05 1.03
Q4 1 0.2558 0.2206 0.8980 11.00000 0.05 0.93
Q5 1 0.3704 0.2617 0.5485 11.00000 0.05 0.79
Q6 1 0.2873 0.2187 0.5902 11.00000 0.05 0.76
Q7 1 -0.0391 0.3442 0.6808 11.00000 0.05 0.74
Q8 1 0.1819 0.6421 0.6105 11.00000 0.05 0.65
Q9 1 0.2402 0.2522 0.8569 11.00000 0.05 0.63
Q10 1 0.0155 0.4323 0.6671 11.00000 0.05 0.63
;

loop_
_symmetry_equiv_pos_as_xyz
'x, y, z'
'-x, y, -z+1/2'
'x+1/2, y+1/2, z'
'-x+1/2, y+1/2, -z+1/2'
'-x, -y, -z'
'x, -y, z-1/2'
'-x+1/2, -y+1/2, -z'
'x+1/2, -y+1/2, z-1/2'

loop_
_atom_site_label
_atom_site_type_symbol
_atom_site_fract_x
_atom_site_fract_y
_atom_site_fract_z
_atom_site_U_iso_or_equiv
_atom_site_adp_type
_atom_site_occupancy
_atom_site_symmetry_multiplicity
_atom_site_calc_flag
_atom_site_refinement_flags
_atom_site_disorder_assembly
_atom_site_disorder_group
Ti1 Ti 0.23780(3) 0.36347(4) 0.52153(3) 0.02334(16) Uani 0.50 1 d P A 1
Mo1 Mo 0.23780(3) 0.36347(4) 0.52153(3) 0.02334(16) Uani 0.50 1 d P A 2
Mo2 Mo 0.335276(19) 0.26782(3) 0.53819(2) 0.02560(14) Uani 1 1 d . . .
Mo3 Mo 0.25234(2) 0.20958(3) 0.58219(2) 0.02607(14) Uani 1 1 d . . .
Ti2 Ti 0.08215(3) 0.25035(5) 0.77724(3) 0.0395(2) Uani 0.50 1 d P . 1
Mo4 Mo 0.08215(3) 0.25035(5) 0.77724(3) 0.0395(2) Uani 0.50 1 d P . 2
Mo5 Mo -0.00508(2) 0.34041(3) 0.68767(3) 0.03745(16) Uani 1 1 d . . .
Mo6 Mo -0.00560(3) 0.16360(4) 0.68726(3) 0.0544(2) Uani 1 1 d . . .
O1 O 0.25787(17) 0.1795(2) 0.64291(17) 0.0327(10) Uani 1 1 d . . .
O2 O 0.18469(15) 0.2026(2) 0.53887(16) 0.0265(9) Uani 1 1 d . . .
O3 O 0.32400(14) 0.2324(2) 0.59686(15) 0.0241(9) Uani 1 1 d . . .
O4 O 0.39719(15) 0.2817(3) 0.56216(17) 0.0331(10) Uani 1 1 d . . .
O5 O 0.30965(15) 0.3582(2) 0.54578(16) 0.0268(9) Uani 1 1 d . . .
O6 O 0.23564(15) 0.3756(2) 0.45039(16) 0.0266(9) Uani 1 1 d . . .
O7 O 0.22842(17) 0.4495(2) 0.54113(19) 0.0363(11) Uani 1 1 d . . .
O8 O 0.17145(15) 0.3276(2) 0.48999(17) 0.0273(9) Uani 1 1 d . . .
O9 O 0.24556(16) 0.3107(2) 0.58660(17) 0.0287(10) Uani 1 1 d . . .
O10 O 0.2500 0.2500 0.5000 0.0234(12) Uani 1 2 d S . .
O12 O 0.06347(18) 0.3240(3) 0.7222(2) 0.0426(12) Uani 1 1 d . . .
O15 O 0.0000 0.3969(4) 0.7500 0.052(2) Uani 1 2 d S . .
O16 O -0.0087(2) 0.2511(3) 0.6489(2) 0.0501(14) Uani 1 1 d . . .
O17 O -0.0718(2) 0.1793(4) 0.6778(2) 0.070(2) Uani 1 1 d . . .
O19 O 0.0000 0.1078(4) 0.7500 0.069(3) Uani 1 2 d S . .
O20 O 0.0629(2) 0.1801(3) 0.7210(2) 0.0518(14) Uani 1 1 d . . .
O21 O 0.0000 0.2520(3) 0.7500 0.0304(14) Uani 1 2 d S . .
C1 C 0.2060(6) 0.4752(10) 0.5782(8) 0.062(5) Uani 0.50 1 d P A 1
H1A H 0.2073 0.5278 0.5799 0.093 Uiso 0.50 1 calc PR A 1
H1B H 0.2244 0.4554 0.6139 0.093 Uiso 0.50 1 calc PR A 1
H1C H 0.1715 0.4593 0.5652 0.093 Uiso 0.50 1 calc PR A 1
C2 C 0.1975(7) 0.2446(11) 0.8398(9) 0.081(7) Uani 0.50 1 d P . 1
H2A H 0.2203 0.2525 0.8221 0.121 Uiso 0.50 1 calc PR . 1
H2B H 0.2026 0.1963 0.8553 0.121 Uiso 0.50 1 calc PR . 1
H2C H 0.2038 0.2804 0.8681 0.121 Uiso 0.50 1 calc PR . 1
N1 N -0.0661(2) 0.7282(4) 0.4390(2) 0.0482(16) Uani 1 1 d D . .
C3 C -0.0792(3) 0.8037(4) 0.4498(3) 0.0490(19) Uani 1 1 d DU . .
H3A H -0.1152 0.8058 0.4410 0.059 Uiso 1 1 calc R . .
H3B H -0.0619 0.8139 0.4884 0.059 Uiso 1 1 calc R . .
C4 C -0.0663(4) 0.8617(5) 0.4190(4) 0.068(3) Uani 1 1 d DU B .
H4A H -0.0300 0.8662 0.4322 0.082 Uiso 1 1 calc R . .
H4B H -0.0791 0.8482 0.3807 0.082 Uiso 1 1 calc R . .
C5 C -0.0880(4) 0.9322(5) 0.4248(6) 0.095(4) Uani 1 1 d DU . .
H5A H -0.0808 0.9672 0.4015 0.114 Uiso 0.66(2) 1 calc PR B 1
H5B H -0.1244 0.9262 0.4103 0.114 Uiso 0.66(2) 1 calc PR B 1
H5C H -0.1235 0.9319 0.4007 0.114 Uiso 0.34(2) 1 calc PR B 2
H5D H -0.0860 0.9355 0.4618 0.114 Uiso 0.34(2) 1 calc PR B 2
C6 C -0.0737(10) 0.9627(11) 0.4744(8) 0.144(11) Uani 0.66(2) 1 d PDU B 1
H6A H -0.0922 1.0074 0.4717 0.215 Uiso 0.66(2) 1 calc PR B 1
H6B H -0.0382 0.9733 0.4885 0.215 Uiso 0.66(2) 1 calc PR B 1
H6C H -0.0805 0.9294 0.4985 0.215 Uiso 0.66(2) 1 calc PR B 1
C6X C -0.0669(13) 0.9939(12) 0.4142(15) 0.099(13) Uiso 0.34(2) 1 d PDU B 2
H6X1 H -0.0844 1.0363 0.4191 0.148 Uiso 0.34(2) 1 calc PR B 2
H6X2 H -0.0695 0.9925 0.3772 0.148 Uiso 0.34(2) 1 calc PR B 2
H6X3 H -0.0321 0.9965 0.4386 0.148 Uiso 0.34(2) 1 calc PR B 2
C7 C -0.0112(3) 0.7221(6) 0.4516(3) 0.060(2) Uani 1 1 d DU . .
H7A H -0.0045 0.6731 0.4421 0.072 Uiso 1 1 calc R . .
H7B H -0.0030 0.7562 0.4285 0.072 Uiso 1 1 calc R . .
C8 C 0.0231(3) 0.7364(7) 0.5087(3) 0.075(3) Uani 1 1 d DU C .
H8A H 0.0164 0.7849 0.5192 0.090 Uiso 1 1 calc R . .
H8B H 0.0169 0.7009 0.5322 0.090 Uiso 1 1 calc R . .
C9 C 0.0761(4) 0.7320(8) 0.5159(5) 0.095(4) Uani 1 1 d DU . .
H9A H 0.0824 0.6828 0.5063 0.114 Uiso 0.68(2) 1 calc PR C 1
H9B H 0.0811 0.7653 0.4902 0.114 Uiso 0.68(2) 1 calc PR C 1
H9C H 0.0968 0.7270 0.5545 0.114 Uiso 0.32(2) 1 calc PR C 2
H9D H 0.0806 0.6879 0.4980 0.114 Uiso 0.32(2) 1 calc PR C 2
C10 C 0.1118(6) 0.7477(14) 0.5671(7) 0.130(10) Uani 0.68(2) 1 d PDU C 1
H10A H 0.1449 0.7419 0.5673 0.195 Uiso 0.68(2) 1 calc PR C 1
H10B H 0.1078 0.7149 0.5932 0.195 Uiso 0.68(2) 1 calc PR C 1
H10C H 0.1075 0.7974 0.5765 0.195 Uiso 0.68(2) 1 calc PR C 1
C10X C 0.0935(12) 0.7903(19) 0.4963(17) 0.116(15) Uani 0.32(2) 1 d PDU C 2
H10D H 0.1283 0.7826 0.5028 0.173 Uiso 0.32(2) 1 calc PR C 2
H10E H 0.0903 0.8342 0.5145 0.173 Uiso 0.32(2) 1 calc PR C 2
H10F H 0.0741 0.7950 0.4578 0.173 Uiso 0.32(2) 1 calc PR C 2
C11 C -0.0935(3) 0.7078(5) 0.3806(3) 0.053(2) Uani 1 1 d DU . .
H11A H -0.0806 0.7373 0.3588 0.064 Uiso 1 1 calc R . .
H11B H -0.0862 0.6569 0.3761 0.064 Uiso 1 1 calc R . .
C12 C -0.1490(3) 0.7173(6) 0.3594(3) 0.066(3) Uani 1 1 d DU D .
H12A H -0.1612 0.6988 0.3859 0.080 Uiso 1 1 calc R . .
H12B H -0.1571 0.7691 0.3540 0.080 Uiso 1 1 calc R . .
C13 C -0.1742(4) 0.6784(8) 0.3076(4) 0.104(4) Uani 1 1 d DU . .
H13A H -0.1618 0.6981 0.2816 0.125 Uiso 0.55(2) 1 calc PR D 1
H13B H -0.1641 0.6273 0.3134 0.125 Uiso 0.55(2) 1 calc PR D 1
H13C H -0.2001 0.7095 0.2821 0.125 Uiso 0.45(2) 1 calc PR D 2
H13D H -0.1500 0.6667 0.2920 0.125 Uiso 0.45(2) 1 calc PR D 2
C14 C -0.2247(5) 0.6808(12) 0.2848(7) 0.081(7) Uani 0.55(2) 1 d PDU D 1
H14A H -0.2367 0.6542 0.2511 0.121 Uiso 0.55(2) 1 calc PR D 1
H14B H -0.2356 0.7309 0.2780 0.121 Uiso 0.55(2) 1 calc PR D 1
H14C H -0.2379 0.6590 0.3091 0.121 Uiso 0.55(2) 1 calc PR D 1
C14X C -0.1962(10) 0.6135(12) 0.3165(10) 0.106(10) Uani 0.45(2) 1 d PDU D 2
H14D H -0.2123 0.5879 0.2825 0.159 Uiso 0.45(2) 1 calc PR D 2
H14E H -0.2208 0.6253 0.3310 0.159 Uiso 0.45(2) 1 calc PR D 2
H14F H -0.1704 0.5830 0.3418 0.159 Uiso 0.45(2) 1 calc PR D 2
C15 C -0.0808(3) 0.6784(4) 0.4747(3) 0.053(2) Uani 1 1 d . . .
H15A H -0.0637 0.6946 0.5121 0.063 Uiso 1 1 calc R . .
H15B H -0.1168 0.6832 0.4649 0.063 Uiso 1 1 calc R . .
C16 C -0.0691(4) 0.6002(5) 0.4718(4) 0.073(3) Uani 1 1 d . . .
H16A H -0.0912 0.5808 0.4366 0.088 Uiso 1 1 calc R . .
H16B H -0.0346 0.5957 0.4746 0.088 Uiso 1 1 calc R . .
C17 C -0.0750(5) 0.5567(6) 0.5152(6) 0.100(5) Uani 1 1 d . . .
H17A H -0.0533 0.5777 0.5500 0.120 Uiso 1 1 calc R . .
H17B H -0.1095 0.5620 0.5119 0.120 Uiso 1 1 calc R . .
C18 C -0.0640(5) 0.4804(7) 0.5162(5) 0.109(5) Uani 1 1 d . . .
H18A H -0.0693 0.4575 0.5459 0.164 Uiso 1 1 calc R . .
H18B H -0.0295 0.4739 0.5210 0.164 Uiso 1 1 calc R . .
H18C H -0.0858 0.4583 0.4825 0.164 Uiso 1 1 calc R . .
O13 O -0.0113(3) 0.4018(4) 0.6398(3) 0.074(2) Uani 1 1 d . . .
O11 O 0.1471(2) 0.2515(5) 0.8011(3) 0.087(2) Uani 1 1 d . . .
N2 N -0.1276(2) -0.0268(3) 0.6712(2) 0.0380(14) Uani 1 1 d D . .
C19 C -0.1305(3) 0.0263(4) 0.7123(3) 0.0463(19) Uani 1 1 d D . .
H19A H -0.1111 0.0069 0.7484 0.056 Uiso 1 1 calc R . .
H19B H -0.1147 0.0719 0.7088 0.056 Uiso 1 1 calc R . .
C20 C -0.1822(3) 0.0428(5) 0.7081(4) 0.063(2) Uani 1 1 d D . .
H20A H -0.1997 -0.0027 0.7076 0.076 Uiso 1 1 calc R . .
H20B H -0.2006 0.0683 0.6741 0.076 Uiso 1 1 calc R . .
C21 C -0.1810(4) 0.0891(5) 0.7548(4) 0.070(3) Uani 1 1 d D . .
H21A H -0.1650 0.0620 0.7885 0.084 Uiso 1 1 calc R . .
H21B H -0.1610 0.1328 0.7571 0.084 Uiso 1 1 calc R . .
C22 C -0.2321(5) 0.1106(7) 0.7483(5) 0.105(4) Uani 1 1 d D . .
H22A H -0.2302 0.1404 0.7787 0.157 Uiso 1 1 calc R . .
H22B H -0.2516 0.0674 0.7468 0.157 Uiso 1 1 calc R . .
H22C H -0.2478 0.1380 0.7151 0.157 Uiso 1 1 calc R . .
C23 C -0.1576(3) -0.0015(4) 0.6146(3) 0.0398(16) Uani 1 1 d DU . .
H23A H -0.1550 -0.0383 0.5896 0.048 Uiso 1 1 calc R . .
H23B H -0.1927 0.0013 0.6095 0.048 Uiso 1 1 calc R . .
C24 C -0.1428(3) 0.0703(4) 0.5994(3) 0.054(2) Uani 1 1 d DU E .
H24A H -0.1078 0.0687 0.6040 0.065 Uiso 1 1 calc R . .
H24B H -0.1465 0.1084 0.6228 0.065 Uiso 1 1 calc R . .
C25 C -0.1755(4) 0.0868(6) 0.5417(4) 0.096(4) Uani 1 1 d DU . .
H25A H -0.2104 0.0822 0.5372 0.115 Uiso 0.569(19) 1 calc PR E 1
H25B H -0.1701 0.1376 0.5346 0.115 Uiso 0.569(19) 1 calc PR E 1
H25C H -0.1807 0.0418 0.5208 0.115 Uiso 0.431(19) 1 calc PR E 2
H25D H -0.2081 0.1028 0.5400 0.115 Uiso 0.431(19) 1 calc PR E 2
C26 C -0.1685(10) 0.0433(11) 0.5022(7) 0.125(10) Uani 0.569(19) 1 d PDU E 1
H26A H -0.1916 0.0583 0.4666 0.187 Uiso 0.569(19) 1 calc PR E 1
H26B H -0.1745 -0.0072 0.5079 0.187 Uiso 0.569(19) 1 calc PR E 1
H26C H -0.1345 0.0488 0.5048 0.187 Uiso 0.569(19) 1 calc PR E 1
C26X C -0.1563(12) 0.1416(15) 0.5162(10) 0.112(12) Uani 0.431(19) 1 d PDU E 2
H26D H -0.1798 0.1488 0.4793 0.168 Uiso 0.431(19) 1 calc PR E 2
H26E H -0.1245 0.1257 0.5165 0.168 Uiso 0.431(19) 1 calc PR E 2
H26F H -0.1518 0.1869 0.5359 0.168 Uiso 0.431(19) 1 calc PR E 2
C27 C -0.0733(3) -0.0335(4) 0.6812(3) 0.0399(17) Uani 1 1 d . . .
H27A H -0.0599 0.0155 0.6820 0.048 Uiso 1 1 calc R . .
H27B H -0.0558 -0.0548 0.7171 0.048 Uiso 1 1 calc R . .
C28 C -0.0612(3) -0.0775(5) 0.6416(3) 0.049(2) Uani 1 1 d . . .
H28A H -0.0733 -0.0524 0.6067 0.059 Uiso 1 1 calc R . .
H28B H -0.0782 -0.1245 0.6364 0.059 Uiso 1 1 calc R . .
C29 C -0.0058(3) -0.0895(5) 0.6611(4) 0.056(2) Uani 1 1 d . . .
H29A H 0.0112 -0.0424 0.6698 0.067 Uiso 1 1 calc R . .
H29B H 0.0055 -0.1183 0.6943 0.067 Uiso 1 1 calc R . .
C30 C 0.0089(4) -0.1277(7) 0.6203(4) 0.090(4) Uani 1 1 d . . .
H30A H 0.0448 -0.1347 0.6352 0.135 Uiso 1 1 calc R . .
H30B H -0.0010 -0.0985 0.5878 0.135 Uiso 1 1 calc R . .
H30C H -0.0076 -0.1745 0.6117 0.135 Uiso 1 1 calc R . .
C31 C -0.1487(3) -0.0995(4) 0.6766(3) 0.0434(18) Uani 1 1 d . . .
H31A H -0.1844 -0.0931 0.6678 0.052 Uiso 1 1 calc R . .
H31B H -0.1457 -0.1318 0.6492 0.052 Uiso 1 1 calc R . .
C32 C -0.1264(3) -0.1374(4) 0.7298(3) 0.047(2) Uani 1 1 d . . .
H32A H -0.0909 -0.1465 0.7388 0.057 Uiso 1 1 calc R . .
H32B H -0.1291 -0.1063 0.7580 0.057 Uiso 1 1 calc R . .
C33 C -0.1523(4) -0.2075(5) 0.7281(4) 0.069(3) Uani 1 1 d . . .
H33A H -0.1880 -0.1978 0.7175 0.083 Uiso 1 1 calc R . .
H33B H -0.1488 -0.2383 0.7002 0.083 Uiso 1 1 calc R . .
C34 C -0.1336(4) -0.2481(5) 0.7798(4) 0.075(3) Uani 1 1 d . . .
H34A H -0.1528 -0.2923 0.7757 0.112 Uiso 1 1 calc R . .
H34B H -0.1370 -0.2182 0.8078 0.112 Uiso 1 1 calc R . .
H34C H -0.0987 -0.2602 0.7898 0.112 Uiso 1 1 calc R . .
O14 O -0.07169(19) 0.3227(4) 0.6773(2) 0.0652(18) Uani 1 1 d . . .
O18 O -0.0107(3) 0.0995(4) 0.6415(3) 0.089(3) Uani 1 1 d . . .
N3 N 0.1478(2) 0.4964(3) 0.3367(3) 0.0447(16) Uani 1 1 d D . .
C35 C 0.1277(3) 0.4261(4) 0.3488(4) 0.053(2) Uani 1 1 d DU . .
H35A H 0.1355 0.3870 0.3288 0.063 Uiso 1 1 calc R . .
H35B H 0.1452 0.4155 0.3873 0.063 Uiso 1 1 calc R . .
C36 C 0.0727(3) 0.4251(5) 0.3350(4) 0.065(3) Uani 1 1 d DU F .
H36A H 0.0545 0.4373 0.2969 0.078 Uiso 1 1 calc R . .
H36B H 0.0644 0.4615 0.3567 0.078 Uiso 1 1 calc R . .
C37 C 0.0570(3) 0.3511(6) 0.3461(5) 0.088(4) Uani 1 1 d DU . .
H37A H 0.0673 0.3156 0.3255 0.105 Uiso 0.59(2) 1 calc PR F 1
H37B H 0.0756 0.3403 0.3844 0.105 Uiso 0.59(2) 1 calc PR F 1
H37C H 0.0791 0.3370 0.3828 0.105 Uiso 0.41(2) 1 calc PR F 2
H37D H 0.0231 0.3550 0.3451 0.105 Uiso 0.41(2) 1 calc PR F 2
C38 C 0.0062(6) 0.3403(14) 0.3341(12) 0.150(13) Uani 0.59(2) 1 d PDU F 1
H38A H 0.0010 0.2910 0.3432 0.224 Uiso 0.59(2) 1 calc PR F 1
H38B H -0.0129 0.3485 0.2959 0.224 Uiso 0.59(2) 1 calc PR F 1
H38C H -0.0047 0.3740 0.3548 0.224 Uiso 0.59(2) 1 calc PR F 1
C38X C 0.0573(9) 0.2954(11) 0.3110(9) 0.071(8) Uiso 0.41(2) 1 d PDU F 2
H38D H 0.0473 0.2502 0.3223 0.107 Uiso 0.41(2) 1 calc PR F 2
H38E H 0.0907 0.2903 0.3117 0.107 Uiso 0.41(2) 1 calc PR F 2
H38F H 0.0341 0.3071 0.2746 0.107 Uiso 0.41(2) 1 calc PR F 2
C39 C 0.1417(3) 0.5560(5) 0.3715(3) 0.060(2) Uani 1 1 d DU . .
H39A H 0.1513 0.6018 0.3598 0.072 Uiso 1 1 calc R . .
H39B H 0.1061 0.5596 0.3646 0.072 Uiso 1 1 calc R . .
C40 C 0.1703(4) 0.5493(6) 0.4311(4) 0.078(3) Uani 1 1 d DU G .
H40A H 0.2057 0.5413 0.4389 0.094 Uiso 1 1 calc R . .
H40B H 0.1580 0.5075 0.4447 0.094 Uiso 1 1 calc R . .
C41 C 0.1644(6) 0.6182(8) 0.4594(5) 0.117(5) Uani 1 1 d DU . .
H41A H 0.1287 0.6286 0.4475 0.140 Uiso 0.68(2) 1 calc PR G 1
H41B H 0.1775 0.6088 0.4983 0.140 Uiso 0.68(2) 1 calc PR G 1
H41C H 0.1727 0.6594 0.4416 0.140 Uiso 0.32(2) 1 calc PR G 2
H41D H 0.1290 0.6228 0.4528 0.140 Uiso 0.32(2) 1 calc PR G 2
C42 C 0.1878(9) 0.6794(9) 0.4507(8) 0.131(9) Uani 0.68(2) 1 d PDU G 1
H42A H 0.1812 0.7205 0.4694 0.197 Uiso 0.68(2) 1 calc PR G 1
H42B H 0.1751 0.6897 0.4124 0.197 Uiso 0.68(2) 1 calc PR G 1
H42C H 0.2235 0.6710 0.4643 0.197 Uiso 0.68(2) 1 calc PR G 1
C42X C 0.1920(15) 0.626(2) 0.5152(9) 0.14(2) Uani 0.32(2) 1 d PDU G 2
H42D H 0.1840 0.6717 0.5273 0.207 Uiso 0.32(2) 1 calc PR G 2
H42E H 0.2274 0.6241 0.5228 0.207 Uiso 0.32(2) 1 calc PR G 2
H42F H 0.1837 0.5863 0.5341 0.207 Uiso 0.32(2) 1 calc PR G 2
C43 C 0.2017(3) 0.4834(4) 0.3482(3) 0.0438(18) Uani 1 1 d . . .
H43A H 0.2182 0.4661 0.3854 0.053 Uiso 1 1 calc R . .
H43B H 0.2038 0.4445 0.3245 0.053 Uiso 1 1 calc R . .
C44 C 0.2298(3) 0.5476(5) 0.3412(4) 0.059(2) Uani 1 1 d . . .
H44A H 0.2269 0.5878 0.3636 0.070 Uiso 1 1 calc R . .
H44B H 0.2153 0.5634 0.3034 0.070 Uiso 1 1 calc R . .
C45 C 0.2839(4) 0.5296(6) 0.3568(5) 0.082(3) Uani 1 1 d . . .
H45A H 0.2985 0.5160 0.3950 0.098 Uiso 1 1 calc R . .
H45B H 0.2863 0.4874 0.3359 0.098 Uiso 1 1 calc R . .
C46 C 0.3135(4) 0.5899(8) 0.3480(6) 0.112(5) Uani 1 1 d . . .
H46A H 0.3479 0.5745 0.3586 0.168 Uiso 1 1 calc R . .
H46B H 0.3122 0.6315 0.3695 0.168 Uiso 1 1 calc R . .
H46C H 0.2996 0.6032 0.3101 0.168 Uiso 1 1 calc R . .
C47 C 0.1194(3) 0.5192(4) 0.2790(3) 0.052(2) Uani 1 1 d . . .
H47A H 0.0846 0.5282 0.2735 0.063 Uiso 1 1 calc R . .
H47B H 0.1334 0.5652 0.2731 0.063 Uiso 1 1 calc R . .
C48 C 0.1199(4) 0.4664(5) 0.2377(3) 0.061(2) Uani 1 1 d . . .
H48A H 0.1100 0.4183 0.2454 0.073 Uiso 1 1 calc R . .
H48B H 0.1537 0.4627 0.2384 0.073 Uiso 1 1 calc R . .
C49 C 0.0844(5) 0.4914(6) 0.1832(4) 0.089(4) Uani 1 1 d . . .
H49A H 0.0922 0.5416 0.1774 0.107 Uiso 1 1 calc R . .
H49B H 0.0502 0.4901 0.1815 0.107 Uiso 1 1 calc R . .
C50 C 0.0881(6) 0.4433(7) 0.1393(4) 0.119(5) Uani 1 1 d . . .
H50A H 0.0647 0.4602 0.1044 0.179 Uiso 1 1 calc R . .
H50B H 0.0801 0.3937 0.1449 0.179 Uiso 1 1 calc R . .
H50C H 0.1218 0.4454 0.1406 0.179 Uiso 1 1 calc R . .

loop_
_atom_site_aniso_label
_atom_site_aniso_U_11
_atom_site_aniso_U_22
_atom_site_aniso_U_33
_atom_site_aniso_U_23
_atom_site_aniso_U_13
_atom_site_aniso_U_12
Ti1 0.0226(4) 0.0255(4) 0.0221(4) -0.0071(3) 0.0091(3) 0.0003(3)
Mo1 0.0226(4) 0.0255(4) 0.0221(4) -0.0071(3) 0.0091(3) 0.0003(3)
Mo2 0.0174(2) 0.0335(3) 0.0258(3) -0.0069(2) 0.0084(2) -0.0010(2)
Mo3 0.0263(3) 0.0332(3) 0.0208(3) -0.0001(2) 0.0115(2) 0.0020(2)
Ti2 0.0244(4) 0.0557(6) 0.0391(5) 0.0009(4) 0.0134(4) 0.0079(4)
Mo4 0.0244(4) 0.0557(6) 0.0391(5) 0.0009(4) 0.0134(4) 0.0079(4)
Mo5 0.0492(4) 0.0312(3) 0.0406(4) 0.0122(3) 0.0269(3) 0.0063(3)
Mo6 0.0941(6) 0.0330(4) 0.0629(5) -0.0204(3) 0.0597(5) -0.0217(4)
O1 0.041(3) 0.037(3) 0.024(2) -0.0011(19) 0.016(2) 0.001(2)
O2 0.025(2) 0.035(2) 0.021(2) -0.0080(18) 0.0108(18) -0.0021(18)
O3 0.021(2) 0.031(2) 0.018(2) -0.0047(17) 0.0059(16) 0.0021(17)
O4 0.023(2) 0.045(3) 0.031(2) -0.009(2) 0.0116(19) -0.003(2)
O5 0.024(2) 0.028(2) 0.027(2) -0.0063(18) 0.0092(18) -0.0032(18)
O6 0.028(2) 0.027(2) 0.024(2) -0.0027(18) 0.0098(18) 0.0029(18)
O7 0.036(3) 0.026(2) 0.044(3) -0.011(2) 0.012(2) 0.002(2)
O8 0.020(2) 0.032(2) 0.029(2) -0.0037(19) 0.0084(18) 0.0019(18)
O9 0.032(2) 0.029(2) 0.029(2) -0.0090(19) 0.0171(19) 0.0035(19)
O10 0.021(3) 0.029(3) 0.023(3) -0.002(2) 0.011(2) 0.000(2)
O12 0.044(3) 0.033(3) 0.065(3) -0.002(2) 0.036(3) -0.004(2)
O15 0.062(5) 0.021(4) 0.094(6) 0.000 0.055(5) 0.000
O16 0.058(3) 0.064(4) 0.035(3) -0.005(3) 0.026(3) -0.012(3)
O17 0.070(4) 0.089(5) 0.064(4) -0.047(4) 0.040(3) -0.042(4)
O19 0.114(8) 0.023(4) 0.113(8) 0.000 0.093(7) 0.000
O20 0.069(4) 0.034(3) 0.072(4) 0.000(3) 0.049(3) 0.009(3)
O21 0.044(4) 0.022(3) 0.033(3) 0.000 0.022(3) 0.000
C1 0.044(10) 0.064(12) 0.074(12) -0.027(10) 0.019(9) 0.004(8)
C2 0.042(10) 0.069(13) 0.113(18) -0.025(12) 0.012(11) 0.003(9)
N1 0.049(4) 0.063(4) 0.049(4) 0.000(3) 0.038(3) 0.005(3)
C3 0.045(4) 0.061(5) 0.055(5) -0.007(4) 0.033(4) 0.001(4)
C4 0.060(6) 0.065(5) 0.093(7) 0.002(5) 0.045(5) -0.009(5)
C5 0.087(8) 0.062(6) 0.149(11) 0.000(7) 0.060(8) -0.010(6)
C6 0.20(3) 0.067(13) 0.141(16) -0.005(12) 0.050(18) 0.038(15)
C7 0.050(4) 0.092(7) 0.054(5) 0.004(5) 0.039(4) 0.009(5)
C8 0.061(5) 0.119(9) 0.055(5) -0.002(6) 0.035(4) 0.014(6)
C9 0.059(5) 0.125(10) 0.098(8) -0.006(8) 0.029(5) 0.009(7)
C10 0.072(9) 0.22(3) 0.088(12) -0.019(15) 0.016(8) 0.008(14)
C10X 0.07(2) 0.16(3) 0.11(3) 0.00(3) 0.03(2) -0.02(2)
C11 0.053(4) 0.069(6) 0.052(5) -0.004(4) 0.036(4) -0.001(4)
C12 0.052(5) 0.096(7) 0.062(5) -0.018(5) 0.035(4) -0.017(5)
C13 0.082(7) 0.150(12) 0.070(7) -0.033(7) 0.019(6) -0.018(8)
C14 0.072(8) 0.103(17) 0.066(12) -0.034(11) 0.024(8) 0.000(11)
C14X 0.080(18) 0.15(2) 0.10(2) -0.079(16) 0.053(15) -0.046(17)
C15 0.073(6) 0.057(5) 0.051(5) -0.006(4) 0.048(5) 0.007(4)
C16 0.099(8) 0.066(6) 0.085(7) 0.014(5) 0.069(7) 0.016(6)
C17 0.158(12) 0.063(7) 0.133(11) 0.029(7) 0.115(10) 0.034(7)
C18 0.128(11) 0.120(11) 0.106(10) 0.047(9) 0.075(9) 0.047(9)
O13 0.091(5) 0.067(4) 0.084(5) 0.044(4) 0.055(4) 0.024(4)
O11 0.035(3) 0.152(7) 0.074(5) 0.005(5) 0.023(3) 0.020(4)
N2 0.051(4) 0.032(3) 0.027(3) -0.007(2) 0.011(3) -0.010(3)
C19 0.064(5) 0.042(4) 0.035(4) -0.014(3) 0.022(4) -0.014(4)
C20 0.075(6) 0.064(6) 0.058(6) -0.023(5) 0.035(5) -0.011(5)
C21 0.089(7) 0.068(6) 0.076(7) -0.027(5) 0.058(6) -0.025(5)
C22 0.126(11) 0.112(10) 0.110(10) -0.034(8) 0.085(9) -0.005(9)
C23 0.046(4) 0.040(4) 0.030(4) -0.009(3) 0.011(3) -0.006(3)
C24 0.060(5) 0.047(5) 0.044(4) 0.003(4) 0.009(4) -0.015(4)
C25 0.098(8) 0.091(8) 0.063(6) 0.030(5) -0.007(6) -0.028(7)
C26 0.21(3) 0.103(16) 0.040(8) 0.018(9) 0.026(12) -0.061(16)
C26X 0.16(3) 0.09(2) 0.077(16) 0.031(14) 0.033(18) -0.025(18)
C27 0.038(4) 0.043(4) 0.030(4) -0.006(3) 0.005(3) -0.006(3)
C28 0.044(4) 0.053(5) 0.040(4) -0.014(4) 0.005(4) -0.003(4)
C29 0.044(5) 0.056(5) 0.056(5) -0.014(4) 0.008(4) -0.002(4)
C30 0.048(6) 0.129(11) 0.083(8) -0.029(7) 0.016(5) 0.013(6)
C31 0.059(5) 0.029(4) 0.038(4) -0.013(3) 0.015(4) -0.019(3)
C32 0.071(5) 0.039(4) 0.028(4) -0.005(3) 0.016(4) -0.015(4)
C33 0.098(8) 0.046(5) 0.062(6) -0.002(4) 0.031(6) -0.024(5)
C34 0.114(9) 0.044(5) 0.065(6) 0.006(5) 0.034(6) -0.011(5)
O14 0.035(3) 0.106(5) 0.056(4) 0.042(4) 0.020(3) 0.019(3)
O18 0.129(6) 0.076(5) 0.109(6) -0.057(4) 0.096(5) -0.050(5)
N3 0.045(4) 0.038(4) 0.054(4) 0.015(3) 0.022(3) 0.017(3)
C35 0.048(4) 0.051(5) 0.060(5) 0.023(4) 0.022(4) 0.015(4)
C36 0.048(5) 0.076(6) 0.073(6) 0.032(5) 0.027(5) 0.016(4)
C37 0.048(5) 0.096(8) 0.112(9) 0.038(7) 0.023(6) 0.003(5)
C38 0.050(9) 0.16(2) 0.22(3) 0.10(2) 0.030(15) -0.001(12)
C39 0.066(6) 0.050(5) 0.075(5) 0.002(4) 0.039(5) 0.021(4)
C40 0.094(8) 0.080(7) 0.072(6) 0.001(5) 0.044(6) 0.022(6)
C41 0.139(12) 0.136(10) 0.088(8) -0.033(8) 0.059(8) 0.038(10)
C42 0.19(2) 0.079(10) 0.084(14) -0.015(11) 0.015(14) 0.044(11)
C42X 0.13(3) 0.17(4) 0.104(16) -0.05(2) 0.04(2) 0.06(3)
C43 0.046(4) 0.041(4) 0.047(4) 0.010(3) 0.022(4) 0.017(4)
C44 0.056(5) 0.053(5) 0.066(6) 0.016(4) 0.022(5) 0.006(4)
C45 0.065(7) 0.073(7) 0.123(10) -0.005(7) 0.053(7) -0.007(5)
C46 0.073(8) 0.122(11) 0.136(12) 0.027(10) 0.038(8) -0.023(8)
C47 0.055(5) 0.037(4) 0.061(5) 0.021(4) 0.019(4) 0.014(4)
C48 0.067(6) 0.054(5) 0.053(5) 0.016(4) 0.015(4) 0.016(5)
C49 0.125(10) 0.057(6) 0.060(6) 0.013(5) 0.009(6) -0.005(6)
C50 0.189(15) 0.091(9) 0.053(7) 0.005(6) 0.022(8) -0.008(10)

loop_
_atom_type_symbol
_atom_type_description
_atom_type_scat_dispersion_real
_atom_type_scat_dispersion_imag
_atom_type_scat_source
C C 0.0033 0.0016 'International Tables Vol C Tables 4.2.6.8 and 6.1.1.4'
H H 0.0000 0.0000 'International Tables Vol C Tables 4.2.6.8 and 6.1.1.4'
N N 0.0061 0.0033 'International Tables Vol C Tables 4.2.6.8 and 6.1.1.4'
O O 0.0106 0.0060 'International Tables Vol C Tables 4.2.6.8 and 6.1.1.4'
Ti Ti 0.2776 0.4457 'International Tables Vol C Tables 4.2.6.8 and 6.1.1.4'
Mo Mo -1.6832 0.6857 'International Tables Vol C Tables 4.2.6.8 and 6.1.1.4'

loop_
_geom_angle_atom_site_label_1
_geom_angle_atom_site_label_2
_geom_angle_atom_site_label_3
_geom_angle
_geom_angle_site_symmetry_1
_geom_angle_site_symmetry_3
O5 Ti1 O6 86.90(17) . .
O5 Ti1 O7 103.0(2) . .
O5 Ti1 O8 155.46(18) . .
O5 Ti1 O9 86.92(18) . .
O5 Ti1 O10 77.19(12) . .
O6 Ti1 O7 104.8(2) . .
O6 Ti1 O8 88.16(18) . .
O6 Ti1 O9 156.11(17) . .
O6 Ti1 O10 78.05(12) . .
O7 Ti1 O8 101.5(2) . .
O7 Ti1 O9 99.1(2) . .
O7 Ti1 O10 177.17(17) . .
O8 Ti1 O9 87.95(18) . .
O8 Ti1 O10 78.27(13) . .
O9 Ti1 O10 78.08(12) . .
O2 Mo2 O3 154.77(17) 7_556 .
O2 Mo2 O4 100.64(19) 7_556 .
O2 Mo2 O5 84.65(17) 7_556 .
O2 Mo2 O8 83.94(17) 7_556 7_556
O2 Mo2 O10 75.88(11) 7_556 .
O3 Mo2 O4 104.57(19) . .
O3 Mo2 O5 90.32(18) . .
O3 Mo2 O8 89.52(18) . 7_556
O3 Mo2 O10 78.90(12) . .
O4 Mo2 O5 103.7(2) . .
O4 Mo2 O8 102.8(2) . 7_556
O4 Mo2 O10 176.48(15) . .
O5 Mo2 O8 152.65(17) . 7_556
O5 Mo2 O10 76.63(12) . .
O8 Mo2 O10 76.51(12) 7_556 .
O1 Mo3 O2 105.1(2) . .
O1 Mo3 O3 100.76(19) . .
O1 Mo3 O6 102.5(2) . 7_556
O1 Mo3 O9 103.7(2) . .
O1 Mo3 O10 176.42(16) . .
O2 Mo3 O3 154.18(17) . .
O2 Mo3 O6 89.75(18) . 7_556
O2 Mo3 O9 89.82(18) . .
O2 Mo3 O10 78.36(12) . .
O3 Mo3 O6 84.02(17) . 7_556
O3 Mo3 O9 84.68(17) . .
O3 Mo3 O10 75.82(11) . .
O6 Mo3 O9 152.97(18) 7_556 .
O6 Mo3 O10 76.25(13) 7_556 .
O9 Mo3 O10 77.19(13) . .
O12 Ti2 O17 156.3(2) . 2_556
O12 Ti2 O20 87.7(2) . .
O12 Ti2 O21 78.20(18) . .
O12 Ti2 O11 102.1(3) . .
O12 Ti2 O14 86.3(3) . 2_556
O17 Ti2 O20 88.3(3) 2_556 .
O17 Ti2 O21 78.1(2) 2_556 .
O17 Ti2 O11 101.5(3) 2_556 .
O17 Ti2 O14 87.9(3) 2_556 2_556
O20 Ti2 O21 78.8(2) . .
O20 Ti2 O11 103.7(3) . .
O20 Ti2 O14 155.9(2) . 2_556
O21 Ti2 O11 177.5(3) . .
O21 Ti2 O14 77.11(19) . 2_556
O11 Ti2 O14 100.4(3) . 2_556
O12 Mo5 O15 87.41(16) . .
O12 Mo5 O16 87.2(2) . .
O12 Mo5 O21 76.97(15) . .
O12 Mo5 O13 105.2(3) . .
O12 Mo5 O14 152.5(2) . .
O15 Mo5 O16 154.1(2) . .
O15 Mo5 O21 77.54(19) . .
O15 Mo5 O13 104.8(3) . .
O15 Mo5 O14 86.6(2) . .
O16 Mo5 O21 76.57(18) . .
O16 Mo5 O13 101.0(3) . .
O16 Mo5 O14 86.6(3) . .
O21 Mo5 O13 176.8(3) . .
O21 Mo5 O14 75.50(17) . .
O13 Mo5 O14 102.3(3) . .
O16 Mo6 O17 88.3(3) . .
O16 Mo6 O19 154.1(2) . .
O16 Mo6 O20 86.4(2) . .
O16 Mo6 O21 77.04(19) . .
O16 Mo6 O18 103.0(3) . .
O17 Mo6 O19 85.7(2) . .
O17 Mo6 O20 153.1(2) . .
O17 Mo6 O21 76.08(17) . .
O17 Mo6 O18 103.0(3) . .
O19 Mo6 O20 87.53(18) . .
O19 Mo6 O21 77.0(2) . .
O19 Mo6 O18 102.9(3) . .
O20 Mo6 O21 77.04(15) . .
O20 Mo6 O18 103.9(3) . .
O21 Mo6 O18 179.0(3) . .
Mo2 O2 Mo3 115.8(2) 7_556 .
Mo2 O3 Mo3 115.25(19) . .
Ti1 O5 Mo2 115.7(2) . .
Ti1 O6 Mo3 115.5(2) . 7_556
Ti1 O7 C1 132.1(8) . .
Ti1 O8 Mo2 115.4(2) . 7_556
Ti1 O9 Mo3 114.6(2) . .
Ti1 O10 Mo1 180.0 . 7_556
Ti1 O10 Mo2 90.30(2) . .
Ti1 O10 Mo2 90.29(2) 7_556 7_556
Ti1 O10 Mo2 89.71(2) . 7_556
Ti1 O10 Mo2 89.70(2) 7_556 .
Ti1 O10 Mo3 89.93(2) . .
Ti1 O10 Mo3 89.93(2) 7_556 7_556
Ti1 O10 Mo3 90.07(2) . 7_556
Ti1 O10 Mo3 90.07(2) 7_556 .
Mo1 O10 Mo2 90.29(2) 7_556 7_556
Mo1 O10 Mo2 89.70(2) 7_556 .
Mo1 O10 Mo3 89.93(2) 7_556 7_556
Mo1 O10 Mo3 90.07(2) 7_556 .
Mo2 O10 Mo2 180.0 . 7_556
Mo2 O10 Mo3 90.018(19) . .
Mo2 O10 Mo3 90.016(19) 7_556 7_556
Mo2 O10 Mo3 89.982(19) . 7_556
Mo2 O10 Mo3 89.984(19) 7_556 .
Mo3 O10 Mo3 180.0 . 7_556
Ti2 O12 Mo5 114.8(2) . .
Mo5 O15 Mo5 114.9(3) . 2_556
Mo5 O16 Mo6 116.5(2) . .
Ti2 O17 Mo6 116.1(3) 2_556 .
Mo4 O17 Mo6 116.1(3) 2_556 .
Mo6 O19 Mo6 115.7(4) . 2_556
Ti2 O20 Mo6 114.9(2) . .
Ti2 O21 Mo4 178.4(3) . 2_556
Ti2 O21 Mo5 90.01(11) . .
Ti2 O21 Mo5 91.10(11) 2_556 .
Ti2 O21 Mo5 90.01(11) 2_556 2_556
Ti2 O21 Mo5 91.10(11) . 2_556
Ti2 O21 Mo6 89.23(11) . .
Ti2 O21 Mo6 89.65(11) 2_556 .
Ti2 O21 Mo6 89.23(11) 2_556 2_556
Ti2 O21 Mo6 89.65(11) . 2_556
Mo4 O21 Mo5 91.10(11) 2_556 .
Mo4 O21 Mo5 90.01(11) 2_556 2_556
Mo4 O21 Mo6 89.65(11) 2_556 .
Mo4 O21 Mo6 89.23(11) 2_556 2_556
Mo5 O21 Mo5 90.0(2) . 2_556
Mo5 O21 Mo6 89.85(2) . .
Mo5 O21 Mo6 179.65(10) 2_556 .
Mo5 O21 Mo6 179.65(10) . 2_556
Mo5 O21 Mo6 89.85(2) 2_556 2_556
Mo6 O21 Mo6 90.3(2) . 2_556
O7 C1 H1A 109.5 . .
O7 C1 H1B 109.5 . .
O7 C1 H1C 109.5 . .
H1A C1 H1B 109.5 . .
H1A C1 H1C 109.5 . .
H1B C1 H1C 109.5 . .
H2A C2 H2B 109.5 . .
H2A C2 H2C 109.5 . .
H2A C2 O11 109.5 . .
H2B C2 H2C 109.5 . .
H2B C2 O11 109.5 . .
H2C C2 O11 109.5 . .
C3 N1 C7 110.8(6) . .
C3 N1 C11 111.4(6) . .
C3 N1 C15 106.3(5) . .
C7 N1 C11 107.2(5) . .
C7 N1 C15 110.8(6) . .
C11 N1 C15 110.4(6) . .
N1 C3 H3A 108.6 . .
N1 C3 H3B 108.6 . .
N1 C3 C4 114.4(6) . .
H3A C3 H3B 107.6 . .
H3A C3 C4 108.6 . .
H3B C3 C4 108.6 . .
C3 C4 H4A 109.5 . .
C3 C4 H4B 109.5 . .
C3 C4 C5 110.8(8) . .
H4A C4 H4B 108.1 . .
H4A C4 C5 109.5 . .
H4B C4 C5 109.5 . .
C4 C5 H5A 107.5 . .
C4 C5 H5B 107.5 . .
C4 C5 H5C 108.0 . .
C4 C5 H5D 108.0 . .
C4 C5 C6 119.4(13) . .
C4 C5 C6X 117.3(16) . .
H5A C5 H5B 107.0 . .
H5A C5 C6 107.5 . .
H5B C5 C6 107.5 . .
H5C C5 H5D 107.2 . .
H5C C5 C6X 108.0 . .
H5D C5 C6X 108.0 . .
C5 C6 H6A 109.5 . .
C5 C6 H6B 109.5 . .
C5 C6 H6C 109.5 . .
H6A C6 H6B 109.5 . .
H6A C6 H6C 109.5 . .
H6B C6 H6C 109.5 . .
C5 C6X H6X1 109.5 . .
C5 C6X H6X2 109.5 . .
C5 C6X H6X3 109.5 . .
H6X1 C6X H6X2 109.5 . .
H6X1 C6X H6X3 109.5 . .
H6X2 C6X H6X3 109.5 . .
N1 C7 H7A 108.3 . .
N1 C7 H7B 108.3 . .
N1 C7 C8 116.1(6) . .
H7A C7 H7B 107.4 . .
H7A C7 C8 108.3 . .
H7B C7 C8 108.3 . .
C7 C8 H8A 109.3 . .
C7 C8 H8B 109.3 . .
C7 C8 C9 111.4(7) . .
H8A C8 H8B 108.0 . .
H8A C8 C9 109.3 . .
H8B C8 C9 109.3 . .
C8 C9 H9A 108.1 . .
C8 C9 H9B 108.1 . .
C8 C9 H9C 108.4 . .
C8 C9 H9D 108.4 . .
C8 C9 C10 116.7(12) . .
C8 C9 C10X 115.4(17) . .
H9A C9 H9B 107.3 . .
H9A C9 C10 108.1 . .
H9B C9 C10 108.1 . .
H9C C9 H9D 107.5 . .
H9C C9 C10X 108.4 . .
H9D C9 C10X 108.4 . .
C9 C10 H10A 109.5 . .
C9 C10 H10B 109.5 . .
C9 C10 H10C 109.5 . .
H10A C10 H10B 109.5 . .
H10A C10 H10C 109.5 . .
H10B C10 H10C 109.5 . .
C9 C10X H10D 109.5 . .
C9 C10X H10E 109.5 . .
C9 C10X H10F 109.5 . .
H10D C10X H10E 109.5 . .
H10D C10X H10F 109.5 . .
H10E C10X H10F 109.5 . .
N1 C11 H11A 108.6 . .
N1 C11 H11B 108.6 . .
N1 C11 C12 114.7(6) . .
H11A C11 H11B 107.6 . .
H11A C11 C12 108.6 . .
H11B C11 C12 108.6 . .
C11 C12 H12A 109.4 . .
C11 C12 H12B 109.4 . .
C11 C12 C13 111.4(8) . .
H12A C12 H12B 108.0 . .
H12A C12 C13 109.4 . .
H12B C12 C13 109.4 . .
C12 C13 H13A 108.0 . .
C12 C13 H13B 108.0 . .
C12 C13 H13C 109.7 . .
C12 C13 H13D 109.7 . .
C12 C13 C14 117.3(11) . .
C12 C13 C14X 109.8(12) . .
H13A C13 H13B 107.2 . .
H13A C13 C14 108.0 . .
H13B C13 C14 108.0 . .
H13C C13 H13D 108.2 . .
H13C C13 C14X 109.7 . .
H13D C13 C14X 109.7 . .
C13 C14 H14A 109.5 . .
C13 C14 H14B 109.5 . .
C13 C14 H14C 109.5 . .
H14A C14 H14B 109.5 . .
H14A C14 H14C 109.5 . .
H14B C14 H14C 109.5 . .
C13 C14X H14D 109.5 . .
C13 C14X H14E 109.5 . .
C13 C14X H14F 109.5 . .
H14D C14X H14E 109.5 . .
H14D C14X H14F 109.5 . .
H14E C14X H14F 109.5 . .
N1 C15 H15A 108.5 . .
N1 C15 H15B 108.5 . .
N1 C15 C16 115.2(6) . .
H15A C15 H15B 107.5 . .
H15A C15 C16 108.5 . .
H15B C15 C16 108.5 . .
C15 C16 H16A 109.1 . .
C15 C16 H16B 109.1 . .
C15 C16 C17 112.3(8) . .
H16A C16 H16B 107.9 . .
H16A C16 C17 109.1 . .
H16B C16 C17 109.1 . .
C16 C17 H17A 108.1 . .
C16 C17 H17B 108.1 . .
C16 C17 C18 116.6(9) . .
H17A C17 H17B 107.3 . .
H17A C17 C18 108.1 . .
H17B C17 C18 108.1 . .
C17 C18 H18A 109.5 . .
C17 C18 H18B 109.5 . .
C17 C18 H18C 109.5 . .
H18A C18 H18B 109.5 . .
H18A C18 H18C 109.5 . .
H18B C18 H18C 109.5 . .
Ti2 O11 C2 156.9(11) . .
C19 N2 C23 111.7(6) . .
C19 N2 C27 106.5(5) . .
C19 N2 C31 111.3(5) . .
C23 N2 C27 110.8(5) . .
C23 N2 C31 106.2(5) . .
C27 N2 C31 110.5(6) . .
N2 C19 H19A 108.5 . .
N2 C19 H19B 108.5 . .
N2 C19 C20 115.0(6) . .
H19A C19 H19B 107.5 . .
H19A C19 C20 108.5 . .
H19B C19 C20 108.5 . .
C19 C20 H20A 109.4 . .
C19 C20 H20B 109.4 . .
C19 C20 C21 111.1(7) . .
H20A C20 H20B 108.0 . .
H20A C20 C21 109.4 . .
H20B C20 C21 109.4 . .
C20 C21 H21A 109.4 . .
C20 C21 H21B 109.4 . .
C20 C21 C22 111.2(8) . .
H21A C21 H21B 108.0 . .
H21A C21 C22 109.4 . .
H21B C21 C22 109.4 . .
C21 C22 H22A 109.5 . .
C21 C22 H22B 109.5 . .
C21 C22 H22C 109.5 . .
H22A C22 H22B 109.5 . .
H22A C22 H22C 109.5 . .
H22B C22 H22C 109.5 . .
N2 C23 H23A 108.3 . .
N2 C23 H23B 108.3 . .
N2 C23 C24 116.0(6) . .
H23A C23 H23B 107.4 . .
H23A C23 C24 108.3 . .
H23B C23 C24 108.3 . .
C23 C24 H24A 109.8 . .
C23 C24 H24B 109.8 . .
C23 C24 C25 109.4(7) . .
H24A C24 H24B 108.3 . .
H24A C24 C25 109.8 . .
H24B C24 C25 109.8 . .
C24 C25 H25A 108.2 . .
C24 C25 H25B 108.2 . .
C24 C25 H25C 108.4 . .
C24 C25 H25D 108.4 . .
C24 C25 C26 116.5(12) . .
C24 C25 C26X 115.3(13) . .
H25A C25 H25B 107.3 . .
H25A C25 C26 108.2 . .
H25B C25 C26 108.2 . .
H25C C25 H25D 107.5 . .
H25C C25 C26X 108.4 . .
H25D C25 C26X 108.4 . .
C25 C26 H26A 109.5 . .
C25 C26 H26B 109.5 . .
C25 C26 H26C 109.5 . .
H26A C26 H26B 109.5 . .
H26A C26 H26C 109.5 . .
H26B C26 H26C 109.5 . .
C25 C26X H26D 109.5 . .
C25 C26X H26E 109.5 . .
C25 C26X H26F 109.5 . .
H26D C26X H26E 109.5 . .
H26D C26X H26F 109.5 . .
H26E C26X H26F 109.5 . .
N2 C27 H27A 108.1 . .
N2 C27 H27B 108.1 . .
N2 C27 C28 116.7(6) . .
H27A C27 H27B 107.3 . .
H27A C27 C28 108.1 . .
H27B C27 C28 108.1 . .
C27 C28 H28A 109.5 . .
C27 C28 H28B 109.5 . .
C27 C28 C29 110.9(6) . .
H28A C28 H28B 108.1 . .
H28A C28 C29 109.5 . .
H28B C28 C29 109.5 . .
C28 C29 H29A 109.0 . .
C28 C29 H29B 109.0 . .
C28 C29 C30 113.0(7) . .
H29A C29 H29B 107.8 . .
H29A C29 C30 109.0 . .
H29B C29 C30 109.0 . .
C29 C30 H30A 109.5 . .
C29 C30 H30B 109.5 . .
C29 C30 H30C 109.5 . .
H30A C30 H30B 109.5 . .
H30A C30 H30C 109.5 . .
H30B C30 H30C 109.5 . .
N2 C31 H31A 107.8 . .
N2 C31 H31B 107.8 . .
N2 C31 C32 118.0(6) . .
H31A C31 H31B 107.1 . .
H31A C31 C32 107.8 . .
H31B C31 C32 107.8 . .
C31 C32 H32A 109.5 . .
C31 C32 H32B 109.5 . .
C31 C32 C33 110.7(7) . .
H32A C32 H32B 108.1 . .
H32A C32 C33 109.5 . .
H32B C32 C33 109.5 . .
C32 C33 H33A 108.6 . .
C32 C33 H33B 108.6 . .
C32 C33 C34 114.5(8) . .
H33A C33 H33B 107.6 . .
H33A C33 C34 108.6 . .
H33B C33 C34 108.6 . .
C33 C34 H34A 109.5 . .
C33 C34 H34B 109.5 . .
C33 C34 H34C 109.5 . .
H34A C34 H34B 109.5 . .
H34A C34 H34C 109.5 . .
H34B C34 H34C 109.5 . .
Ti2 O14 Mo5 116.3(3) 2_556 .
Mo4 O14 Mo5 116.3(3) 2_556 .
C35 N3 C39 109.9(6) . .
C35 N3 C43 106.5(5) . .
C35 N3 C47 111.2(6) . .
C39 N3 C43 111.3(6) . .
C39 N3 C47 106.9(6) . .
C43 N3 C47 111.1(6) . .
N3 C35 H35A 108.5 . .
N3 C35 H35B 108.5 . .
N3 C35 C36 115.3(6) . .
H35A C35 H35B 107.5 . .
H35A C35 C36 108.5 . .
H35B C35 C36 108.5 . .
C35 C36 H36A 109.7 . .
C35 C36 H36B 109.7 . .
C35 C36 C37 110.0(7) . .
H36A C36 H36B 108.2 . .
H36A C36 C37 109.7 . .
H36B C36 C37 109.7 . .
C36 C37 H37A 108.0 . .
C36 C37 H37B 108.0 . .
C36 C37 H37C 108.2 . .
C36 C37 H37D 108.2 . .
C36 C37 C38 117.4(12) . .
C36 C37 C38X 116.6(13) . .
H37A C37 H37B 107.2 . .
H37A C37 C38 108.0 . .
H37B C37 C38 108.0 . .
H37C C37 H37D 107.3 . .
H37C C37 C38X 108.2 . .
H37D C37 C38X 108.2 . .
C37 C38 H38A 109.5 . .
C37 C38 H38B 109.5 . .
C37 C38 H38C 109.5 . .
H38A C38 H38B 109.5 . .
H38A C38 H38C 109.5 . .
H38B C38 H38C 109.5 . .
C37 C38X H38D 109.5 . .
C37 C38X H38E 109.5 . .
C37 C38X H38F 109.5 . .
H38D C38X H38E 109.5 . .
H38D C38X H38F 109.5 . .
H38E C38X H38F 109.5 . .
N3 C39 H39A 108.0 . .
N3 C39 H39B 108.0 . .
N3 C39 C40 117.3(7) . .
H39A C39 H39B 107.2 . .
H39A C39 C40 108.0 . .
H39B C39 C40 108.0 . .
C39 C40 H40A 109.6 . .
C39 C40 H40B 109.6 . .
C39 C40 C41 110.2(9) . .
H40A C40 H40B 108.1 . .
H40A C40 C41 109.6 . .
H40B C40 C41 109.6 . .
C40 C41 H41A 108.4 . .
C40 C41 H41B 108.4 . .
C40 C41 H41C 107.5 . .
C40 C41 H41D 107.5 . .
C40 C41 C42 115.6(12) . .
C40 C41 C42X 119.2(17) . .
H41A C41 H41B 107.4 . .
H41A C41 C42 108.4 . .
H41B C41 C42 108.4 . .
H41C C41 H41D 107.0 . .
H41C C41 C42X 107.5 . .
H41D C41 C42X 107.5 . .
C41 C42 H42A 109.5 . .
C41 C42 H42B 109.5 . .
C41 C42 H42C 109.5 . .
H42A C42 H42B 109.5 . .
H42A C42 H42C 109.5 . .
H42B C42 H42C 109.5 . .
C41 C42X H42D 109.5 . .
C41 C42X H42E 109.5 . .
C41 C42X H42F 109.5 . .
H42D C42X H42E 109.5 . .
H42D C42X H42F 109.5 . .
H42E C42X H42F 109.5 . .
N3 C43 H43A 108.4 . .
N3 C43 H43B 108.4 . .
N3 C43 C44 115.6(6) . .
H43A C43 H43B 107.4 . .
H43A C43 C44 108.4 . .
H43B C43 C44 108.4 . .
C43 C44 H44A 109.4 . .
C43 C44 H44B 109.4 . .
C43 C44 C45 111.0(7) . .
H44A C44 H44B 108.0 . .
H44A C44 C45 109.4 . .
H44B C44 C45 109.4 . .
C44 C45 H45A 108.8 . .
C44 C45 H45B 108.8 . .
C44 C45 C46 113.7(10) . .
H45A C45 H45B 107.7 . .
H45A C45 C46 108.8 . .
H45B C45 C46 108.8 . .
C45 C46 H46A 109.5 . .
C45 C46 H46B 109.5 . .
C45 C46 H46C 109.5 . .
H46A C46 H46B 109.5 . .
H46A C46 H46C 109.5 . .
H46B C46 H46C 109.5 . .
N3 C47 H47A 108.4 . .
N3 C47 H47B 108.4 . .
N3 C47 C48 115.5(6) . .
H47A C47 H47B 107.5 . .
H47A C47 C48 108.4 . .
H47B C47 C48 108.4 . .
C47 C48 H48A 109.9 . .
C47 C48 H48B 109.9 . .
C47 C48 C49 109.1(8) . .
H48A C48 H48B 108.3 . .
H48A C48 C49 109.9 . .
H48B C48 C49 109.9 . .
C48 C49 H49A 109.5 . .
C48 C49 H49B 109.5 . .
C48 C49 C50 110.6(10) . .
H49A C49 H49B 108.1 . .
H49A C49 C50 109.5 . .
H49B C49 C50 109.5 . .
C49 C50 H50A 109.5 . .
C49 C50 H50B 109.5 . .
C49 C50 H50C 109.5 . .
H50A C50 H50B 109.5 . .
H50A C50 H50C 109.5 . .
H50B C50 H50C 109.5 . .

loop_
_geom_bond_atom_site_label_1
_geom_bond_atom_site_label_2
_geom_bond_distance
_geom_bond_site_symmetry_2
Ti1 O5 1.954(4) .
Ti1 O6 1.929(4) .
Ti1 O7 1.744(4) .
Ti1 O8 1.917(4) .
Ti1 O9 1.961(4) .
Ti1 O10 2.2586(7) .
Mo2 O2 2.022(4) 7_556
Mo2 O3 1.878(4) .
Mo2 O4 1.696(4) .
Mo2 O5 1.888(4) .
Mo2 O8 1.914(4) 7_556
Mo2 O10 2.3309(5) .
Mo3 O1 1.693(4) .
Mo3 O2 1.876(4) .
Mo3 O3 2.032(4) .
Mo3 O6 1.918(4) 7_556
Mo3 O9 1.901(4) .
Mo3 O10 2.3396(5) .
Ti2 O12 1.945(5) .
Ti2 O17 1.908(6) 2_556
Ti2 O20 1.922(6) .
Ti2 O21 2.2330(8) .
Ti2 O11 1.761(6) .
Ti2 O14 1.936(6) 2_556
Mo5 O12 1.884(5) .
Mo5 O15 1.953(4) .
Mo5 O16 1.950(6) .
Mo5 O21 2.328(4) .
Mo5 O13 1.690(6) .
Mo5 O14 1.897(5) .
Mo6 O16 1.919(6) .
Mo6 O17 1.885(6) .
Mo6 O19 1.952(4) .
Mo6 O20 1.882(6) .
Mo6 O21 2.332(4) .
Mo6 O18 1.691(6) .
O2 Mo2 2.022(4) 7_556
O6 Mo3 1.918(4) 7_556
O7 C1 1.490(17) .
O8 Mo2 1.914(4) 7_556
O10 Ti1 2.2586(7) 7_556
O10 Mo1 2.2586(7) 7_556
O10 Mo2 2.3309(5) 7_556
O10 Mo3 2.3396(5) 7_556
O15 Mo5 1.953(4) 2_556
O17 Ti2 1.908(6) 2_556
O17 Mo4 1.908(6) 2_556
O19 Mo6 1.952(4) 2_556
O21 Ti2 2.2330(8) 2_556
O21 Mo4 2.2330(8) 2_556
O21 Mo5 2.328(4) 2_556
O21 Mo6 2.332(4) 2_556
C1 H1A 0.980 .
C1 H1B 0.980 .
C1 H1C 0.980 .
C2 H2A 0.980 .
C2 H2B 0.980 .
C2 H2C 0.980 .
C2 O11 1.447(19) .
N1 C3 1.518(9) .
N1 C7 1.520(8) .
N1 C11 1.520(9) .
N1 C15 1.525(10) .
C3 H3A 0.990 .
C3 H3B 0.990 .
C3 C4 1.506(10) .
C4 H4A 0.990 .
C4 H4B 0.990 .
C4 C5 1.495(11) .
C5 H5A 0.990 .
C5 H5B 0.990 .
C5 H5C 0.990 .
C5 H5D 0.990 .
C5 C6 1.372(15) .
C5 C6X 1.391(17) .
C6 H6A 0.980 .
C6 H6B 0.980 .
C6 H6C 0.980 .
C6X H6X1 0.980 .
C6X H6X2 0.980 .
C6X H6X3 0.980 .
C7 H7A 0.990 .
C7 H7B 0.990 .
C7 C8 1.505(10) .
C8 H8A 0.990 .
C8 H8B 0.990 .
C8 C9 1.496(11) .
C9 H9A 0.990 .
C9 H9B 0.990 .
C9 H9C 0.990 .
C9 H9D 0.990 .
C9 C10 1.406(14) .
C9 C10X 1.393(17) .
C10 H10A 0.980 .
C10 H10B 0.980 .
C10 H10C 0.980 .
C10X H10D 0.980 .
C10X H10E 0.980 .
C10X H10F 0.980 .
C11 H11A 0.990 .
C11 H11B 0.990 .
C11 C12 1.512(10) .
C12 H12A 0.990 .
C12 H12B 0.990 .
C12 C13 1.496(11) .
C13 H13A 0.990 .
C13 H13B 0.990 .
C13 H13C 0.990 .
C13 H13D 0.990 .
C13 C14 1.365(14) .
C13 C14X 1.434(16) .
C14 H14A 0.980 .
C14 H14B 0.980 .
C14 H14C 0.980 .
C14X H14D 0.980 .
C14X H14E 0.980 .
C14X H14F 0.980 .
C15 H15A 0.990 .
C15 H15B 0.990 .
C15 C16 1.504(12) .
C16 H16A 0.990 .
C16 H16B 0.990 .
C16 C17 1.501(13) .
C17 H17A 0.990 .
C17 H17B 0.990 .
C17 C18 1.456(15) .
C18 H18A 0.980 .
C18 H18B 0.980 .
C18 H18C 0.980 .
N2 C19 1.522(8) .
N2 C23 1.518(8) .
N2 C27 1.518(9) .
N2 C31 1.521(9) .
C19 H19A 0.990 .
C19 H19B 0.990 .
C19 C20 1.512(10) .
C20 H20A 0.990 .
C20 H20B 0.990 .
C20 C21 1.528(10) .
C21 H21A 0.990 .
C21 H21B 0.990 .
C21 C22 1.499(13) .
C22 H22A 0.980 .
C22 H22B 0.980 .
C22 H22C 0.980 .
C23 H23A 0.990 .
C23 H23B 0.990 .
C23 C24 1.512(9) .
C24 H24A 0.990 .
C24 H24B 0.990 .
C24 C25 1.515(11) .
C25 H25A 0.990 .
C25 H25B 0.990 .
C25 H25C 0.990 .
C25 H25D 0.990 .
C25 C26 1.428(17) .
C25 C26X 1.468(17) .
C26 H26A 0.980 .
C26 H26B 0.980 .
C26 H26C 0.980 .
C26X H26D 0.980 .
C26X H26E 0.980 .
C26X H26F 0.980 .
C27 H27A 0.990 .
C27 H27B 0.990 .
C27 C28 1.508(10) .
C28 H28A 0.990 .
C28 H28B 0.990 .
C28 C29 1.519(11) .
C29 H29A 0.990 .
C29 H29B 0.990 .
C29 C30 1.519(13) .
C30 H30A 0.980 .
C30 H30B 0.980 .
C30 H30C 0.980 .
C31 H31A 0.990 .
C31 H31B 0.990 .
C31 C32 1.509(10) .
C32 H32A 0.990 .
C32 H32B 0.990 .
C32 C33 1.503(11) .
C33 H33A 0.990 .
C33 H33B 0.990 .
C33 C34 1.500(12) .
C34 H34A 0.980 .
C34 H34B 0.980 .
C34 H34C 0.980 .
O14 Ti2 1.936(6) 2_556
O14 Mo4 1.936(6) 2_556
N3 C35 1.524(9) .
N3 C39 1.516(9) .
N3 C43 1.512(9) .
N3 C47 1.521(10) .
C35 H35A 0.990 .
C35 H35B 0.990 .
C35 C36 1.512(10) .
C36 H36A 0.990 .
C36 H36B 0.990 .
C36 C37 1.519(12) .
C37 H37A 0.990 .
C37 H37B 0.990 .
C37 H37C 0.990 .
C37 H37D 0.990 .
C37 C38 1.414(15) .
C37 C38X 1.413(17) .
C38 H38A 0.980 .
C38 H38B 0.980 .
C38 H38C 0.980 .
C38X H38D 0.980 .
C38X H38E 0.980 .
C38X H38F 0.980 .
C39 H39A 0.990 .
C39 H39B 0.990 .
C39 C40 1.511(11) .
C40 H40A 0.990 .
C40 H40B 0.990 .
C40 C41 1.540(13) .
C41 H41A 0.990 .
C41 H41B 0.990 .
C41 H41C 0.990 .
C41 H41D 0.990 .
C41 C42 1.401(17) .
C41 C42X 1.421(19) .
C42 H42A 0.980 .
C42 H42B 0.980 .
C42 H42C 0.980 .
C42X H42D 0.980 .
C42X H42E 0.980 .
C42X H42F 0.980 .
C43 H43A 0.990 .
C43 H43B 0.990 .
C43 C44 1.510(11) .
C44 H44A 0.990 .
C44 H44B 0.990 .
C44 C45 1.514(13) .
C45 H45A 0.990 .
C45 H45B 0.990 .
C45 C46 1.498(14) .
C46 H46A 0.980 .
C46 H46B 0.980 .
C46 H46C 0.980 .
C47 H47A 0.990 .
C47 H47B 0.990 .
C47 C48 1.500(12) .
C48 H48A 0.990 .
C48 H48B 0.990 .
C48 C49 1.512(12) .
C49 H49A 0.990 .
C49 H49B 0.990 .
C49 C50 1.532(16) .
C50 H50A 0.980 .
C50 H50B 0.980 .
C50 H50C 0.980 .
